data_4513899
loop_
_publ_author_name
'Chen, Ba-Tian'
'Morlan\'es, Natalia'
'Adogla, Enoch'
'Takanabe, Kazuhiro'
'Rodionov, Valentin O.'

_publ_section_title
;
 An Efficient and Stable Hydrophobic Molecular Cobalt Catalyst for Water
 Electro-oxidation at Neutral pH
;
_journal_issue 7
_journal_name_full 'ACS Catalysis'
_journal_page_first 4647
_journal_paper_doi 10.1021/acscatal.6b01237
_journal_volume 6
_journal_year 2016
_chemical_formula_moiety 'C57 H36 Cl Co F51 N7, Cl, 3(C4 H8 O), 2(H2 O)'
_chemical_formula_sum 'C69 H64 Cl2 Co F51 N7 O5'
_chemical_formula_weight 2170.10
_space_group_crystal_system monoclinic
_space_group_IT_number 14
_space_group_name_Hall '-P 2ybc'
_space_group_name_H-M_alt 'P 1 21/c 1'
_symmetry_space_group_name_Hall '-P 2ybc'
_symmetry_space_group_name_H-M 'P 1 21/c 1'
_atom_sites_solution_hydrogens geom
_audit_creation_date 2015-10-13
_audit_creation_method
;
Olex2 1.2
(compiled 2015.09.30 svn.r3233 for OlexSys, GUI svn.r5103)
;
_cell_angle_alpha 90
_cell_angle_beta 106.1210(10)
_cell_angle_gamma 90
_cell_formula_units_Z 4
_cell_length_a 24.5991(11)
_cell_length_b 14.5605(6)
_cell_length_c 25.6393(11)
_cell_measurement_reflns_used 9691
_cell_measurement_temperature 200(2)
_cell_measurement_theta_max 25.66
_cell_measurement_theta_min 2.47
_cell_volume 8822.2(7)
_computing_cell_refinement 'SAINT v8.34A (Bruker, 2013)'
_computing_data_collection 'Bruker APEXII v2014.9-0 (Bruker, 2014)'
_computing_data_reduction 'SAINT v8.34A (Bruker, 2013)'
_computing_molecular_graphics 'Olex2 (Dolomanov et al., 2009)'
_computing_publication_material 'Olex2 (Dolomanov et al., 2009)'
_computing_structure_refinement 'XL (Sheldrick, 2008)'
_computing_structure_solution 'XT (Sheldrick, 2015)'
_diffrn_ambient_temperature 200(2)
_diffrn_detector 'Bruker PHOTON-100 area detector'
_diffrn_detector_area_resol_mean 10.4
_diffrn_detector_type 'CMOS area detector'
_diffrn_measured_fraction_theta_full 0.999
_diffrn_measured_fraction_theta_max 0.999
_diffrn_measurement_device 'three-circle diffractometer'
_diffrn_measurement_device_type 'Bruker D8 Quest'
_diffrn_measurement_method '\w and \f scans'
_diffrn_radiation_monochromator 'mirror optics'
_diffrn_radiation_probe x-ray
_diffrn_radiation_type MoK\a
_diffrn_radiation_wavelength 0.71073
_diffrn_reflns_av_R_equivalents 0.0758
_diffrn_reflns_av_unetI/netI 0.0183
_diffrn_reflns_Laue_measured_fraction_full 0.999
_diffrn_reflns_Laue_measured_fraction_max 0.999
_diffrn_reflns_limit_h_max 29
_diffrn_reflns_limit_h_min -29
_diffrn_reflns_limit_k_max 17
_diffrn_reflns_limit_k_min -17
_diffrn_reflns_limit_l_max 30
_diffrn_reflns_limit_l_min -30
_diffrn_reflns_number 439740
_diffrn_reflns_point_group_measured_fraction_full 0.999
_diffrn_reflns_point_group_measured_fraction_max 0.999
_diffrn_reflns_theta_full 25.026
_diffrn_reflns_theta_max 25.026
_diffrn_reflns_theta_min 2.155
_diffrn_source 'microfocus sealed X-ray tube'
_diffrn_source_type 'Incoatec I\ms'
_exptl_absorpt_coefficient_mu 0.414
_exptl_absorpt_correction_T_max 0.6939
_exptl_absorpt_correction_T_min 0.6323
_exptl_absorpt_correction_type multi-scan
_exptl_absorpt_process_details
;
SADABS-2014/4 (Bruker,2014/4) was used for absorption correction.
wR2(int) was 0.1588 before and 0.0707 after correction.
The Ratio of minimum to maximum transmission is 0.9112.
The \l/2 correction factor is 0.00150.
;
_exptl_crystal_colour 'pink / purple, dichroic'
_exptl_crystal_colour_modifier pinkish
_exptl_crystal_colour_primary violet
_exptl_crystal_density_diffrn 1.634
_exptl_crystal_description plate
_exptl_crystal_F_000 4348
_exptl_crystal_size_max 0.56
_exptl_crystal_size_mid 0.44
_exptl_crystal_size_min 0.24
_refine_diff_density_max 1.028
_refine_diff_density_min -0.780
_refine_diff_density_rms 0.102
_refine_ls_extinction_method none
_refine_ls_goodness_of_fit_ref 1.057
_refine_ls_hydrogen_treatment constr
_refine_ls_matrix_type full
_refine_ls_number_parameters 1397
_refine_ls_number_reflns 15563
_refine_ls_number_restraints 1116
_refine_ls_restrained_S_all 1.089
_refine_ls_R_factor_all 0.1033
_refine_ls_R_factor_gt 0.0871
_refine_ls_shift/su_max 0.003
_refine_ls_shift/su_mean 0.000
_refine_ls_structure_factor_coef Fsqd
_refine_ls_weighting_details 'w=1/[\s^2^(Fo^2^)+(0.1502P)^2^+25.4028P] where P=(Fo^2^+2Fc^2^)/3'
_refine_ls_weighting_scheme calc
_refine_ls_wR_factor_gt 0.2466
_refine_ls_wR_factor_ref 0.2662
_reflns_number_gt 12678
_reflns_number_total 15563
_reflns_threshold_expression 'I > 2\s(I)'
_cod_data_source_file cs6b01237_si_002.cif
_cod_data_source_block en_f51co
_cod_depositor_comments 'Adding full bibliography for 4513899.cif.'
_cod_database_code 4513899
_shelx_space_group_comment
;
The symmetry employed for this shelxl refinement is uniquely defined
by the following loop, which should always be used as a source of
symmetry information in preference to the above space-group names.
They are only intended as comments.
;
_shelx_estimated_absorpt_t_max 0.907
_shelx_estimated_absorpt_t_min 0.801
_olex2_refinement_description
;
1. Fixed Uiso
 At 1.2 times of:
  All C(H) groups, All C(H,H) groups, All C(H,H,H,H) groups
2. Shared sites
{F18A, F18B}
{F19A, F19B}
{F20A, F20B}
{F21A, F21B}
{C31A, C31B}
{C32A, C32B}
3. Restrained distances
 C13-C12 = C14-C13 = C15-C14 = C16-C15 = C17-C16 = C18-C17 = C19-C18
 1.55 with sigma of 0.02
 F2-C12 = F1-C12 = F3-C13 = F4-C13 = F5-C14 = F6-C14 = F7-C15 = F8-C15 = F9-
 C16 = F10-C16 = F12-C17 = F11-C17 = F13-C18 = F14-C18 = F16-C19 = F15-C19 =
 F17-C19
 1.35 with sigma of 0.02
 C50B-C49 \\sim C50A-C49
 with sigma of 0.01
 F17-C19 \\sim F15-C19 \\sim F16-C19
 with sigma of 0.01
 C8S-C7S \\sim C6S-C5S
 with sigma of 0.01
4. Uiso/Uaniso restraints and constraints
Uiso(O3S) = Uiso(C9S) = Uiso(C10S) = Uiso(C11S) = Uiso(C12S)
Uanis(C50A) = Uanis(C50B)
Uanis(C51A) = Uanis(C51B)
Uanis(C52A) = Uanis(C52B)
Uanis(C53A) = Uanis(C53B)
Uanis(C54A) = Uanis(C54B)
Uanis(C55A) = Uanis(C55B)
Uanis(C56A) = Uanis(C56B)
Uanis(C57A) = Uanis(C57B)
Uanis(C33A) = Uanis(C33B)
Uanis(C34A) = Uanis(C34B)
Uanis(C35A) = Uanis(C35B)
Uanis(C36A) = Uanis(C36B)
Uanis(C37A) = Uanis(C37B)
Uanis(C38A) = Uanis(C38B)
Uanis(C33A) = Uanis(C33B)
Uanis(C34A) = Uanis(C34B)
Uanis(C35A) = Uanis(C35B)
Uanis(C36A) = Uanis(C36B)
Uanis(C37A) = Uanis(C37B)
Uanis(C38A) = Uanis(C38B)
Uanis(F18A) = Uanis(F18B)
Uanis(F19A) = Uanis(F19B)
Uanis(F20A) = Uanis(F20B)
Uanis(F21A) = Uanis(F21B)
Uanis(C31A) = Uanis(C31B)
Uanis(C32A) = Uanis(C32B)
Uanis(F31B) = Uanis(F31A)
Uanis(F25A) = Uanis(F24B)
Uanis(F30B) = Uanis(F30A)
Uanis(F40A) = Uanis(F40B) = Uanis(F39A) = Uanis(F39B)
Uanis(F48A) = Uanis(F47B)
Uanis(F45A) = Uanis(F46B)
Uanis(F49A) = Uanis(F50B)
5. Rigid body (RIGU) restrains
 C35A, C36A, C37A, C38A, F26A, F27A, F28A, F29A, F30A, F31A, F32A, F33A, F34A,
 C35B, C36B, C37B, C38B, F26B, F27B, F28B, F29B, F30B, F31B, F32B, F33B, F34B
 with sigma for 1-2 distances of 0.004 and sigma for 1-3 distances of 0.004
 C14, C15, C16, C17, C18, C19, F5, F6, F7, F8, F9, F10, F11, F12, F13, F14,
 F15, F16, F17
 with sigma for 1-2 distances of 0.004 and sigma for 1-3 distances of 0.004
 C57A, F49A, F50A, F51A, C57B, F49B, F50B, F51B
 with sigma for 1-2 distances of 0.004 and sigma for 1-3 distances of 0.004
6. Same fragment restrains
{C12, C13, C14, C15, C16, C17, C18, C19, F1, F2, F3, F4, F5, F6, F7, F8, F9,
F10, F11, F12, F13, F14, F15, F16, F17} sigma for 1-2: 0.02, 1-3: 0.04
as
{C31A, C32A, C33A, C34A, C35A, C36A, C37A, C38A, F18A, F19A, F20A, F21A, F22A,
F23A, F24A, F25A, F26A, F27A, F28A, F29A, F30A, F31A, F32A, F33A, F34A}
{C12, C13, C14, C15, C16, C17, C18, C19, F1, F2, F3, F4, F5, F6, F7, F8, F9,
F10, F11, F12, F13, F14, F15, F16, F17} sigma for 1-2: 0.02, 1-3: 0.04
as
{C31B, C32B, C33B, C34B, C35B, C36B, C37B, C38B, F18B, F19B, F20B, F21B, F22B,
F23B, F24B, F25B, F26B, F27B, F28B, F29B, F30B, F31B, F32B, F33B, F34B}
{C12, C13, C14, C15, C16, C17, C18, C19, F1, F2, F3, F4, F5, F6, F7, F8, F9,
F10, F11, F12, F13, F14, F15, F16, F17} sigma for 1-2: 0.02, 1-3: 0.04
as
{C50A, C51A, C52A, C53A, C54A, C55A, C56A, C57A, F35A, F36A, F37A, F38A, F39A,
F40A, F41A, F42A, F43A, F44A, F45A, F46A, F47A, F48A, F49A, F50A, F51A}
{C12, C13, C14, C15, C16, C17, C18, C19, F1, F2, F3, F4, F5, F6, F7, F8, F9,
F10, F11, F12, F13, F14, F15, F16, F17} sigma for 1-2: 0.02, 1-3: 0.04
as
{C50B, C51B, C52B, C53B, C54B, C55B, C56B, C57B, F35B, F36B, F37B, F38B, F39B,
F40B, F41B, F42B, F43B, F44B, F45B, F46B, F47B, F48B, F49B, F50B, F51B}
{O2S, C5S, C6S, C7S, C8S} sigma for 1-2: 0.02, 1-3: 0.04
as
{O3S, C9S, C10S, C11S, C12S}
7. Others
 Sof(H49C)=Sof(H49D)=Sof(C50B)=Sof(C51B)=Sof(C52B)=Sof(C53B)=Sof(C54B)=
 Sof(C55B)=Sof(C56B)=Sof(C57B)=Sof(F35B)=Sof(F36B)=Sof(F37B)=Sof(F38B)=
 Sof(F39B)=Sof(F40B)=Sof(F41B)=Sof(F42B)=Sof(F43B)=Sof(F44B)=Sof(F45B)=
 Sof(F46B)=Sof(F47B)=Sof(F48B)=Sof(F49B)=Sof(F50B)=Sof(F51B)=1-FVAR(1)
 Sof(H49A)=Sof(H49B)=Sof(C50A)=Sof(C51A)=Sof(C52A)=Sof(C53A)=Sof(C54A)=
 Sof(C55A)=Sof(C56A)=Sof(C57A)=Sof(F35A)=Sof(F36A)=Sof(F37A)=Sof(F38A)=
 Sof(F39A)=Sof(F40A)=Sof(F41A)=Sof(F42A)=Sof(F43A)=Sof(F44A)=Sof(F45A)=
 Sof(F46A)=Sof(F47A)=Sof(F48A)=Sof(F49A)=Sof(F50A)=Sof(F51A)=FVAR(1)
 Sof(H30C)=Sof(H30D)=Sof(C31B)=Sof(C32B)=Sof(C33B)=Sof(C34B)=Sof(C35B)=
 Sof(C36B)=Sof(C37B)=Sof(C38B)=Sof(F18B)=Sof(F19B)=Sof(F20B)=Sof(F21B)=
 Sof(F22B)=Sof(F23B)=Sof(F24B)=Sof(F25B)=Sof(F26B)=Sof(F27B)=Sof(F28B)=
 Sof(F29B)=Sof(F30B)=Sof(F31B)=Sof(F32B)=Sof(F33B)=Sof(F34B)=1-FVAR(2)
 Sof(H30A)=Sof(H30B)=Sof(C31A)=Sof(C32A)=Sof(C33A)=Sof(C34A)=Sof(C35A)=
 Sof(C36A)=Sof(C37A)=Sof(C38A)=Sof(F18A)=Sof(F19A)=Sof(F20A)=Sof(F21A)=
 Sof(F22A)=Sof(F23A)=Sof(F24A)=Sof(F25A)=Sof(F26A)=Sof(F27A)=Sof(F28A)=
 Sof(F29A)=Sof(F30A)=Sof(F31A)=Sof(F32A)=Sof(F33A)=Sof(F34A)=FVAR(2)
 Sof(O5S)=1-FVAR(3)
 Sof(O4S)=FVAR(3)
 Sof(O7S)=1-FVAR(4)
 Sof(O6S)=FVAR(4)
8.a Secondary CH2 refined with riding coordinates:
 C1(H1A,H1B), C9(H9A,H9B), C10(H10A,H10B), C11(H11A,H11B), C20(H20A,H20B),
 C28(H28A,H28B), C29(H29A,H29B), C30(H30A,H30B), C30(H30C,H30D), C39(H39A,H39B),
  C47(H47A,H47B), C48(H48A,H48B), C49(H49A,H49B), C49(H49C,H49D), C1S(H1SA,
 H1SB), C2S(H2SA,H2SB), C3S(H3SA,H3SB), C4S(H4SA,H4SB), C5S(H5SA,H5SB),
 C6S(H6SA,H6SB), C7S(H7SA,H7SB), C8S(H8SA,H8SB), C9S(H9SA,H9SB), C10S(H10C,
 H10D), C11S(H11C,H11D), C12S(H12A,H12B)
8.b Aromatic/amide H refined with riding coordinates:
 C4(H4), C5(H5), C6(H6), C7(H7), C23(H23), C24(H24), C25(H25), C26(H26),
 C42(H42), C43(H43), C44(H44), C45(H45)
;
_shelx_shelxl_version_number 2014/7
_olex2_submission_special_instructions 'No special instructions were received'

loop_
_space_group_symop_operation_xyz
'x, y, z'
'-x, y+1/2, -z+1/2'
'-x, -y, -z'
'x, -y-1/2, z-1/2'

loop_
_atom_site_label
_atom_site_type_symbol
_atom_site_fract_x
_atom_site_fract_y
_atom_site_fract_z
_atom_site_U_iso_or_equiv
_atom_site_adp_type
_atom_site_occupancy
_atom_site_site_symmetry_order
_atom_site_calc_flag
_atom_site_refinement_flags_posn
_atom_site_refinement_flags_adp
_atom_site_refinement_flags_occupancy
_atom_site_disorder_assembly
_atom_site_disorder_group
Co1 Co 0.56052(2) 0.86099(4) 0.39359(2) 0.02629(18) Uani 1 1 d . . . . .
Cl1 Cl 0.58897(4) 0.99870(7) 0.36616(4) 0.0338(3) Uani 1 1 d . . . . .
Cl2 Cl 0.40773(7) 0.57898(11) 0.49528(9) 0.0742(5) Uani 1 1 d . . . . .
N1 N 0.53125(14) 0.7248(2) 0.42531(14) 0.0282(7) Uani 1 1 d . . . . .
N2 N 0.68360(16) 0.6926(3) 0.48881(17) 0.0397(9) Uani 1 1 d . . . . .
N3 N 0.63318(14) 0.8083(2) 0.44308(15) 0.0309(8) Uani 1 1 d . . . . .
C1 C 0.58073(18) 0.6632(3) 0.4398(2) 0.0345(9) Uani 1 1 d . . . . .
H1A H 0.5823 0.6259 0.4080 0.041 Uiso 1 1 calc R . . . .
H1B H 0.5780 0.6211 0.4693 0.041 Uiso 1 1 calc R . . . .
C2 C 0.63273(17) 0.7216(3) 0.45816(17) 0.0307(9) Uani 1 1 d . . . . .
C3 C 0.72063(19) 0.7666(3) 0.4934(2) 0.0403(11) Uani 1 1 d . . . . .
C4 C 0.7782(2) 0.7747(4) 0.5192(3) 0.0560(14) Uani 1 1 d . . . . .
H4 H 0.7995 0.7253 0.5390 0.067 Uiso 1 1 calc R . . . .
C5 C 0.8025(2) 0.8582(4) 0.5145(3) 0.0629(16) Uani 1 1 d . . . . .
H5 H 0.8417 0.8669 0.5316 0.076 Uiso 1 1 calc R . . . .
C6 C 0.7710(2) 0.9306(4) 0.4850(2) 0.0522(13) Uani 1 1 d . . . . .
H6 H 0.7895 0.9869 0.4822 0.063 Uiso 1 1 calc R . . . .
C7 C 0.71408(19) 0.9226(3) 0.4599(2) 0.0399(10) Uani 1 1 d . . . . .
H7 H 0.6928 0.9721 0.4401 0.048 Uiso 1 1 calc R . . . .
C8 C 0.68899(18) 0.8386(3) 0.46481(18) 0.0334(9) Uani 1 1 d . . . . .
C9 C 0.7006(2) 0.5996(3) 0.5097(2) 0.0435(11) Uani 1 1 d . . . . .
H9A H 0.7374 0.5841 0.5033 0.052 Uiso 1 1 calc R . . . .
H9B H 0.6722 0.5547 0.4895 0.052 Uiso 1 1 calc R . . . .
C10 C 0.7057(2) 0.5918(4) 0.5695(2) 0.0513(13) Uani 1 1 d . . . . .
H10A H 0.6673 0.5892 0.5747 0.062 Uiso 1 1 calc R . . . .
H10B H 0.7247 0.6474 0.5883 0.062 Uiso 1 1 calc R . . . .
C11 C 0.7390(2) 0.5068(4) 0.5956(3) 0.0568(14) Uani 1 1 d . . . . .
H11A H 0.7247 0.4862 0.6261 0.068 Uiso 1 1 calc R . . . .
H11B H 0.7322 0.4566 0.5684 0.068 Uiso 1 1 calc R . . . .
C12 C 0.8008(2) 0.5234(4) 0.6159(3) 0.0673(18) Uani 1 1 d D . . . .
C13 C 0.8379(2) 0.4434(4) 0.6432(2) 0.0551(14) Uani 1 1 d D . . . .
C14 C 0.9021(2) 0.4568(4) 0.6590(3) 0.0772(18) Uani 1 1 d D U . . .
C15 C 0.9384(3) 0.3902(5) 0.6998(3) 0.0721(16) Uani 1 1 d D U . . .
C16 C 1.0023(3) 0.3936(5) 0.7074(3) 0.0872(19) Uani 1 1 d D U . . .
C17 C 1.0403(3) 0.3483(6) 0.7572(3) 0.102(2) Uani 1 1 d D U . . .
C18 C 1.1020(3) 0.3320(7) 0.7616(4) 0.122(3) Uani 1 1 d D U . . .
C19 C 1.1425(3) 0.3192(7) 0.8164(4) 0.146(3) Uani 1 1 d D U . . .
F1 F 0.8085(2) 0.5897(3) 0.6556(3) 0.134(3) Uani 1 1 d D . . . .
F2 F 0.82316(17) 0.5602(4) 0.5804(3) 0.143(3) Uani 1 1 d D . . . .
F3 F 0.8221(2) 0.4170(4) 0.68579(19) 0.1070(18) Uani 1 1 d D . . . .
F4 F 0.8271(2) 0.3719(3) 0.6087(2) 0.0962(15) Uani 1 1 d D . . . .
F5 F 0.9146(2) 0.5403(3) 0.6789(3) 0.161(3) Uani 1 1 d D U . . .
F6 F 0.9200(2) 0.4543(6) 0.6151(2) 0.143(2) Uani 1 1 d D U . . .
F7 F 0.9289(2) 0.4017(6) 0.7471(2) 0.143(3) Uani 1 1 d D U . . .
F8 F 0.9200(2) 0.3048(3) 0.6861(2) 0.1125(17) Uani 1 1 d D U . . .
F9 F 1.0178(2) 0.4805(4) 0.7105(4) 0.160(3) Uani 1 1 d D U . . .
F10 F 1.0132(2) 0.3554(6) 0.6648(2) 0.146(3) Uani 1 1 d D U . . .
F11 F 1.0378(3) 0.3975(7) 0.8002(3) 0.192(4) Uani 1 1 d D U . . .
F12 F 1.0177(3) 0.2682(6) 0.7644(4) 0.197(4) Uani 1 1 d D U . . .
F13 F 1.1214(3) 0.4042(6) 0.7380(3) 0.152(3) Uani 1 1 d D U . . .
F14 F 1.1046(4) 0.2579(6) 0.7313(4) 0.207(4) Uani 1 1 d D U . . .
F15 F 1.1509(4) 0.3976(7) 0.8434(4) 0.212(4) Uani 1 1 d D U . . .
F16 F 1.1215(3) 0.2599(7) 0.8442(4) 0.191(4) Uani 1 1 d D U . . .
F17 F 1.1911(3) 0.2902(7) 0.8125(4) 0.190(3) Uani 1 1 d D U . . .
N4 N 0.44334(14) 0.8770(2) 0.48185(14) 0.0298(7) Uani 1 1 d . . . . .
N5 N 0.49607(14) 0.8992(2) 0.42523(14) 0.0294(7) Uani 1 1 d . . . . .
C20 C 0.51135(17) 0.7506(3) 0.47217(17) 0.0307(9) Uani 1 1 d . . . . .
H20A H 0.5436 0.7541 0.5053 0.037 Uiso 1 1 calc R . . . .
H20B H 0.4842 0.7044 0.4781 0.037 Uiso 1 1 calc R . . . .
C21 C 0.48325(16) 0.8424(3) 0.46013(16) 0.0275(8) Uani 1 1 d . . . . .
C22 C 0.42901(18) 0.9627(3) 0.45893(17) 0.0316(9) Uani 1 1 d . . . . .
C23 C 0.3897(2) 1.0286(3) 0.4652(2) 0.0403(10) Uani 1 1 d . . . . .
H23 H 0.3680 1.0205 0.4902 0.048 Uiso 1 1 calc R . . . .
C24 C 0.3845(2) 1.1055(3) 0.4330(2) 0.0437(11) Uani 1 1 d . . . . .
H24 H 0.3576 1.1510 0.4355 0.052 Uiso 1 1 calc R . . . .
C25 C 0.4168(2) 1.1194(3) 0.3971(2) 0.0420(11) Uani 1 1 d . . . . .
H25 H 0.4116 1.1737 0.3758 0.050 Uiso 1 1 calc R . . . .
C26 C 0.45653(19) 1.0551(3) 0.39192(18) 0.0357(10) Uani 1 1 d . . . . .
H26 H 0.4793 1.0648 0.3679 0.043 Uiso 1 1 calc R . . . .
C27 C 0.46184(17) 0.9763(3) 0.42300(17) 0.0303(9) Uani 1 1 d . . . . .
C28 C 0.42040(19) 0.8343(3) 0.52276(17) 0.0343(9) Uani 1 1 d . . . . .
H28A H 0.4264 0.8761 0.5543 0.041 Uiso 1 1 calc R . . . .
H28B H 0.4414 0.7768 0.5355 0.041 Uiso 1 1 calc R . . . .
C29 C 0.35787(19) 0.8127(3) 0.50151(19) 0.0390(10) Uani 1 1 d . . . . .
H29A H 0.3510 0.7753 0.4681 0.047 Uiso 1 1 calc R . . . .
H29B H 0.3361 0.8705 0.4924 0.047 Uiso 1 1 calc R . . . .
C30 C 0.33826(19) 0.7602(3) 0.5443(2) 0.0404(11) Uani 1 1 d . . . . .
H30A H 0.3568 0.6992 0.5499 0.049 Uiso 0.692(7) 1 calc R . P A 1
H30B H 0.3501 0.7940 0.5792 0.049 Uiso 0.692(7) 1 calc R . P A 1
H30C H 0.3568 0.6992 0.5499 0.049 Uiso 0.308(7) 1 calc R . P A 2
H30D H 0.3501 0.7940 0.5792 0.049 Uiso 0.308(7) 1 calc R . P A 2
C31A C 0.2751(2) 0.7476(3) 0.5283(2) 0.0441(11) Uani 0.692(7) 1 d D . P A 1
C32A C 0.2548(2) 0.6802(3) 0.5655(2) 0.0477(12) Uani 0.692(7) 1 d D . P A 1
C33A C 0.1906(3) 0.6819(6) 0.5600(4) 0.0549(15) Uani 0.692(7) 1 d D . P A 1
C34A C 0.1684(4) 0.5986(7) 0.5855(5) 0.080(4) Uani 0.692(7) 1 d D . P A 1
C35A C 0.1110(4) 0.6108(7) 0.5998(5) 0.092(2) Uani 0.692(7) 1 d D U P A 1
C36A C 0.0601(4) 0.6469(8) 0.5559(5) 0.098(2) Uani 0.692(7) 1 d D U P A 1
C37A C 0.0018(5) 0.6334(9) 0.5655(6) 0.125(3) Uani 0.692(7) 1 d D U P A 1
C38A C -0.0477(5) 0.6797(11) 0.5287(7) 0.139(4) Uani 0.692(7) 1 d D U P A 1
F18A F 0.25633(15) 0.7141(3) 0.47717(13) 0.0707(10) Uani 0.692(7) 1 d D . P A 1
F19A F 0.24947(13) 0.8289(2) 0.52887(17) 0.0661(10) Uani 0.692(7) 1 d D . P A 1
F20A F 0.27132(15) 0.5961(2) 0.55738(18) 0.0705(10) Uani 0.692(7) 1 d D . P A 1
F21A F 0.28082(14) 0.7031(3) 0.61728(13) 0.0647(9) Uani 0.692(7) 1 d D . P A 1
F22A F 0.1622(2) 0.6868(6) 0.5080(3) 0.0696(18) Uani 0.692(7) 1 d D . P A 1
F23A F 0.1801(3) 0.7586(4) 0.5840(4) 0.0709(19) Uani 0.692(7) 1 d D . P A 1
F24A F 0.1635(3) 0.5278(4) 0.5521(3) 0.101(3) Uani 0.692(7) 1 d D . P A 1
F25A F 0.2061(7) 0.5763(11) 0.6320(7) 0.112(3) Uani 0.692(7) 1 d D . P A 1
F26A F 0.0990(5) 0.5274(6) 0.6156(5) 0.130(4) Uani 0.692(7) 1 d D U P A 1
F27A F 0.1211(3) 0.6688(7) 0.6423(4) 0.123(3) Uani 0.692(7) 1 d D U P A 1
F28A F 0.0598(3) 0.6041(7) 0.5091(4) 0.117(3) Uani 0.692(7) 1 d D U P A 1
F29A F 0.0667(3) 0.7363(5) 0.5487(5) 0.099(3) Uani 0.692(7) 1 d D U P A 1
F30A F -0.0094(7) 0.5415(8) 0.5627(7) 0.134(4) Uani 0.692(7) 1 d D U P A 1
F31A F 0.0033(7) 0.6587(9) 0.6163(5) 0.142(4) Uani 0.692(7) 1 d D U P A 1
F32A F -0.0483(5) 0.6640(12) 0.4769(6) 0.167(5) Uani 0.692(7) 1 d D U P A 1
F33A F -0.0440(6) 0.7701(9) 0.5322(8) 0.168(6) Uani 0.692(7) 1 d D U P A 1
F34A F -0.0962(5) 0.6524(13) 0.5317(8) 0.186(7) Uani 0.692(7) 1 d D U P A 1
C31B C 0.2751(2) 0.7476(3) 0.5283(2) 0.0441(11) Uani 0.308(7) 1 d D . P A 2
C32B C 0.2548(2) 0.6802(3) 0.5655(2) 0.0477(12) Uani 0.308(7) 1 d D . P A 2
C33B C 0.1904(5) 0.6727(11) 0.5570(6) 0.0549(15) Uani 0.308(7) 1 d D . P A 2
C34B C 0.1718(7) 0.6279(14) 0.6038(7) 0.080(4) Uani 0.308(7) 1 d D . P A 2
C35B C 0.1096(7) 0.5951(11) 0.5911(7) 0.092(2) Uani 0.308(7) 1 d D U P A 2
C36B C 0.0620(7) 0.6629(12) 0.5677(8) 0.098(2) Uani 0.308(7) 1 d D U P A 2
C37B C 0.0034(8) 0.6359(16) 0.5721(10) 0.125(3) Uani 0.308(7) 1 d D U P A 2
C38B C -0.0443(9) 0.6984(18) 0.5480(12) 0.139(4) Uani 0.308(7) 1 d D U P A 2
F18B F 0.25633(15) 0.7141(3) 0.47717(13) 0.0707(10) Uani 0.308(7) 1 d D . P A 2
F19B F 0.24947(13) 0.8289(2) 0.52887(17) 0.0661(10) Uani 0.308(7) 1 d D . P A 2
F20B F 0.27132(15) 0.5961(2) 0.55738(18) 0.0705(10) Uani 0.308(7) 1 d D . P A 2
F21B F 0.28082(14) 0.7031(3) 0.61728(13) 0.0647(9) Uani 0.308(7) 1 d D . P A 2
F22B F 0.1706(6) 0.6178(15) 0.5136(6) 0.094(6) Uani 0.308(7) 1 d D . P A 2
F23B F 0.1636(6) 0.7525(10) 0.5453(10) 0.084(6) Uani 0.308(7) 1 d D . P A 2
F24B F 0.2058(15) 0.560(2) 0.6248(16) 0.112(3) Uani 0.308(7) 1 d D . P A 2
F25B F 0.1790(7) 0.6889(14) 0.6444(6) 0.118(7) Uani 0.308(7) 1 d D . P A 2
F26B F 0.1026(6) 0.5231(10) 0.5579(7) 0.101(4) Uani 0.308(7) 1 d D U P A 2
F27B F 0.1037(9) 0.5698(15) 0.6398(8) 0.108(5) Uani 0.308(7) 1 d D U P A 2
F28B F 0.0581(6) 0.6771(16) 0.5157(8) 0.108(5) Uani 0.308(7) 1 d D U P A 2
F29B F 0.0754(8) 0.7433(11) 0.5928(11) 0.118(5) Uani 0.308(7) 1 d D U P A 2
F30B F -0.0109(16) 0.5518(17) 0.5489(16) 0.134(4) Uani 0.308(7) 1 d D U P A 2
F31B F 0.0074(15) 0.630(3) 0.6252(10) 0.142(4) Uani 0.308(7) 1 d D U P A 2
F32B F -0.0535(11) 0.701(2) 0.4938(11) 0.143(7) Uani 0.308(7) 1 d D U P A 2
F33B F -0.0340(14) 0.7837(17) 0.5644(14) 0.150(8) Uani 0.308(7) 1 d D U P A 2
F34B F -0.0903(9) 0.675(2) 0.5588(13) 0.131(8) Uani 0.308(7) 1 d D U P A 2
N6 N 0.46671(16) 0.6827(3) 0.27905(15) 0.0356(8) Uani 1 1 d . . . . .
N7 N 0.52840(15) 0.7857(2) 0.32563(14) 0.0312(8) Uani 1 1 d . . . . .
C39 C 0.48519(18) 0.6866(3) 0.38128(18) 0.0341(9) Uani 1 1 d . . . . .
H39A H 0.4482 0.7084 0.3847 0.041 Uiso 1 1 calc R . . . .
H39B H 0.4857 0.6187 0.3832 0.041 Uiso 1 1 calc R . . . .
C40 C 0.49351(18) 0.7176(3) 0.32837(17) 0.0314(9) Uani 1 1 d . . . . .
C41 C 0.4858(2) 0.7320(3) 0.24066(19) 0.0378(10) Uani 1 1 d . . . . .
C42 C 0.4738(2) 0.7256(3) 0.1849(2) 0.0476(12) Uani 1 1 d . . . . .
H42 H 0.4473 0.6823 0.1646 0.057 Uiso 1 1 calc R . . . .
C43 C 0.5021(3) 0.7852(4) 0.1602(2) 0.0545(14) Uani 1 1 d . . . . .
H43 H 0.4946 0.7831 0.1218 0.065 Uiso 1 1 calc R . . . .
C44 C 0.5415(3) 0.8490(4) 0.1894(2) 0.0517(13) Uani 1 1 d . . . . .
H44 H 0.5605 0.8884 0.1707 0.062 Uiso 1 1 calc R . . . .
C45 C 0.5531(2) 0.8552(3) 0.2449(2) 0.0437(11) Uani 1 1 d . . . . .
H45 H 0.5796 0.8985 0.2649 0.052 Uiso 1 1 calc R . . . .
C46 C 0.52477(19) 0.7964(3) 0.27061(18) 0.0342(9) Uani 1 1 d . . . . .
C47 C 0.4255(2) 0.6074(3) 0.2669(2) 0.0415(11) Uani 1 1 d . . . . .
H47A H 0.4272 0.5736 0.3008 0.050 Uiso 1 1 calc R . . . .
H47B H 0.4358 0.5641 0.2414 0.050 Uiso 1 1 calc R . . . .
C48 C 0.3661(2) 0.6407(4) 0.2424(2) 0.0494(13) Uani 1 1 d . . . . .
H48A H 0.3640 0.6754 0.2087 0.059 Uiso 1 1 calc R . . . .
H48B H 0.3548 0.6824 0.2681 0.059 Uiso 1 1 calc R . . . .
C49 C 0.3261(2) 0.5590(4) 0.2297(2) 0.0452(11) Uani 1 1 d D . . . .
H49A H 0.3423 0.5113 0.2110 0.054 Uiso 0.605(6) 1 calc R . P B 1
H49B H 0.3223 0.5324 0.2641 0.054 Uiso 0.605(6) 1 calc R . P B 1
H49C H 0.3350 0.5221 0.2007 0.054 Uiso 0.395(6) 1 calc R . P B 2
H49D H 0.3330 0.5198 0.2625 0.054 Uiso 0.395(6) 1 calc R . P B 2
C50A C 0.2692(3) 0.5854(7) 0.1950(4) 0.052(3) Uani 0.605(6) 1 d D . P B 1
C51A C 0.2255(4) 0.5067(7) 0.1866(5) 0.0509(13) Uani 0.605(6) 1 d D . P B 1
C52A C 0.1648(4) 0.5311(7) 0.1551(5) 0.0540(14) Uani 0.605(6) 1 d D . P B 1
C53A C 0.1214(4) 0.4524(7) 0.1511(4) 0.055(2) Uani 0.605(6) 1 d D . P B 1
C54A C 0.0631(4) 0.4770(8) 0.1117(4) 0.061(2) Uani 0.605(6) 1 d D . P B 1
C55A C 0.0138(4) 0.4149(9) 0.1153(4) 0.065(3) Uani 0.605(6) 1 d D . P B 1
C56A C -0.0411(4) 0.4265(8) 0.0693(5) 0.080(5) Uani 0.605(6) 1 d D . P B 1
C57A C -0.0925(5) 0.3809(12) 0.0764(6) 0.107(3) Uani 0.605(6) 1 d D U P B 1
F35A F 0.2712(3) 0.6070(7) 0.1431(3) 0.081(2) Uani 0.605(6) 1 d D . P B 1
F36A F 0.2464(3) 0.6591(6) 0.2120(7) 0.105(4) Uani 0.605(6) 1 d D . P B 1
F37A F 0.2419(6) 0.4377(10) 0.1609(7) 0.066(4) Uani 0.605(6) 1 d D . P B 1
F38A F 0.2244(7) 0.4730(14) 0.2355(6) 0.076(5) Uani 0.605(6) 1 d D . P B 1
F39A F 0.1669(3) 0.5564(5) 0.1048(3) 0.0616(10) Uani 0.605(6) 1 d D . P B 1
F40A F 0.1461(3) 0.6033(6) 0.1777(3) 0.0616(10) Uani 0.605(6) 1 d D . P B 1
F41A F 0.1422(3) 0.3786(5) 0.1345(5) 0.075(2) Uani 0.605(6) 1 d D . P B 1
F42A F 0.1144(3) 0.4347(6) 0.2001(3) 0.0662(19) Uani 0.605(6) 1 d D . P B 1
F43A F 0.0687(3) 0.4715(7) 0.0615(3) 0.104(3) Uani 0.605(6) 1 d D . P B 1
F44A F 0.0500(5) 0.5625(8) 0.1241(5) 0.102(5) Uani 0.605(6) 1 d D . P B 1
F45A F 0.0311(11) 0.3280(11) 0.1151(11) 0.0831(13) Uani 0.605(6) 1 d D . P B 1
F46A F 0.0034(2) 0.4304(6) 0.1622(3) 0.084(2) Uani 0.605(6) 1 d D . P B 1
F47A F -0.0317(4) 0.3932(7) 0.0232(3) 0.112(3) Uani 0.605(6) 1 d D . P B 1
F48A F -0.0538(6) 0.5163(8) 0.0608(5) 0.112(5) Uani 0.605(6) 1 d D . P B 1
F49A F -0.0843(6) 0.2907(9) 0.0853(6) 0.116(4) Uani 0.605(6) 1 d D U P B 1
F50A F -0.1063(4) 0.4121(10) 0.1187(5) 0.170(5) Uani 0.605(6) 1 d D U P B 1
F51A F -0.1358(4) 0.3899(7) 0.0342(6) 0.130(4) Uani 0.605(6) 1 d D U P B 1
C50B C 0.2652(4) 0.5840(11) 0.2122(5) 0.052(3) Uani 0.395(6) 1 d D . P B 2
C51B C 0.2235(6) 0.5067(10) 0.1861(7) 0.0509(13) Uani 0.395(6) 1 d D . P B 2
C52B C 0.1622(6) 0.5331(9) 0.1575(7) 0.0540(14) Uani 0.395(6) 1 d D . P B 2
C53B C 0.1199(6) 0.4541(10) 0.1367(6) 0.055(2) Uani 0.395(6) 1 d D . P B 2
C54B C 0.0566(6) 0.4800(12) 0.1225(6) 0.061(2) Uani 0.395(6) 1 d D . P B 2
C55B C 0.0135(6) 0.4071(13) 0.0946(6) 0.065(3) Uani 0.395(6) 1 d D . P B 2
C56B C -0.0469(6) 0.4219(12) 0.0980(6) 0.080(5) Uani 0.395(6) 1 d D . P B 2
C57B C -0.0927(6) 0.3673(14) 0.0612(7) 0.107(3) Uani 0.395(6) 1 d D U P B 2
F35B F 0.2603(5) 0.6479(8) 0.1732(7) 0.085(5) Uani 0.395(6) 1 d D . P B 2
F36B F 0.2527(4) 0.6201(10) 0.2546(5) 0.084(4) Uani 0.395(6) 1 d D . P B 2
F37B F 0.2459(10) 0.4569(17) 0.1545(9) 0.075(8) Uani 0.395(6) 1 d D . P B 2
F38B F 0.2230(11) 0.451(2) 0.2283(10) 0.079(8) Uani 0.395(6) 1 d D . P B 2
F39B F 0.1584(5) 0.5844(8) 0.1128(5) 0.0616(10) Uani 0.395(6) 1 d D . P B 2
F40B F 0.1467(5) 0.5864(9) 0.1944(5) 0.0616(10) Uani 0.395(6) 1 d D . P B 2
F41B F 0.1292(5) 0.4077(9) 0.0957(6) 0.085(4) Uani 0.395(6) 1 d D . P B 2
F42B F 0.1297(5) 0.3918(10) 0.1761(7) 0.092(5) Uani 0.395(6) 1 d D . P B 2
F43B F 0.0478(6) 0.5552(12) 0.0920(8) 0.092(6) Uani 0.395(6) 1 d D . P B 2
F44B F 0.0450(5) 0.4982(12) 0.1698(5) 0.110(5) Uani 0.395(6) 1 d D . P B 2
F45B F 0.0120(5) 0.4049(10) 0.0414(4) 0.093(4) Uani 0.395(6) 1 d D . P B 2
F46B F 0.0315(17) 0.3255(16) 0.1146(17) 0.0831(13) Uani 0.395(6) 1 d D . P B 2
F47B F -0.0601(11) 0.5118(12) 0.0887(8) 0.112(5) Uani 0.395(6) 1 d D . P B 2
F48B F -0.0486(5) 0.4013(11) 0.1489(4) 0.114(5) Uani 0.395(6) 1 d D . P B 2
F49B F -0.1019(7) 0.3930(11) 0.0093(5) 0.117(4) Uani 0.395(6) 1 d D U P B 2
F50B F -0.0757(10) 0.2806(13) 0.0641(10) 0.116(4) Uani 0.395(6) 1 d D U P B 2
F51B F -0.1399(6) 0.3771(15) 0.0732(8) 0.136(6) Uani 0.395(6) 1 d D U P B 2
O1S O 0.5725(3) 0.5448(5) 0.3157(3) 0.1050(18) Uiso 1 1 d . . . . .
C1S C 0.5658(4) 0.5367(7) 0.2590(4) 0.101(3) Uiso 1 1 d . . . . .
H1SA H 0.5261 0.5204 0.2402 0.121 Uiso 1 1 calc R . . . .
H1SB H 0.5743 0.5964 0.2445 0.121 Uiso 1 1 calc R . . . .
C2S C 0.6026(5) 0.4682(8) 0.2488(4) 0.112(3) Uiso 1 1 d . . . . .
H2SA H 0.6300 0.4958 0.2314 0.135 Uiso 1 1 calc R . . . .
H2SB H 0.5806 0.4206 0.2242 0.135 Uiso 1 1 calc R . . . .
C3S C 0.6319(6) 0.4283(9) 0.3001(5) 0.136(4) Uiso 1 1 d . . . . .
H3SA H 0.6732 0.4369 0.3074 0.163 Uiso 1 1 calc R . . . .
H3SB H 0.6239 0.3616 0.3002 0.163 Uiso 1 1 calc R . . . .
C4S C 0.6113(5) 0.4753(7) 0.3414(4) 0.107(3) Uiso 1 1 d . . . . .
H4SA H 0.5923 0.4308 0.3597 0.129 Uiso 1 1 calc R . . . .
H4SB H 0.6434 0.5030 0.3691 0.129 Uiso 1 1 calc R . . . .
O2S O 0.7028(4) 0.6729(6) 0.3746(4) 0.142(3) Uiso 1 1 d D . . . .
C5S C 0.6786(5) 0.7280(8) 0.3311(4) 0.115(3) Uiso 1 1 d D . . . .
H5SA H 0.6817 0.7931 0.3426 0.138 Uiso 1 1 calc R . . . .
H5SB H 0.6380 0.7127 0.3166 0.138 Uiso 1 1 calc R . . . .
C6S C 0.7087(7) 0.7139(13) 0.2869(6) 0.182(6) Uiso 1 1 d D . . . .
H6SA H 0.6883 0.6696 0.2590 0.219 Uiso 1 1 calc R . . . .
H6SB H 0.7137 0.7726 0.2692 0.219 Uiso 1 1 calc R . . . .
C7S C 0.7647(7) 0.6756(12) 0.3205(6) 0.171(6) Uiso 1 1 d D . . . .
H7SA H 0.7966 0.7129 0.3158 0.206 Uiso 1 1 calc R . . . .
H7SB H 0.7696 0.6114 0.3101 0.206 Uiso 1 1 calc R . . . .
C8S C 0.7612(7) 0.6807(13) 0.3787(6) 0.177(6) Uiso 1 1 d D . . . .
H8SA H 0.7828 0.6299 0.4006 0.213 Uiso 1 1 calc R . . . .
H8SB H 0.7765 0.7398 0.3956 0.213 Uiso 1 1 calc R . . . .
O3S O 0.2904(7) 0.8059(10) 0.3568(6) 0.222(4) Uiso 1 1 d D . . . .
C9S C 0.3136(8) 0.8670(14) 0.3311(9) 0.222(4) Uiso 1 1 d D . . . .
H9SA H 0.3301 0.8357 0.3047 0.266 Uiso 1 1 calc R . . . .
H9SB H 0.3442 0.9007 0.3574 0.266 Uiso 1 1 calc R . . . .
C10S C 0.2672(9) 0.9334(13) 0.3016(9) 0.222(4) Uiso 1 1 d D . . . .
H10C H 0.2666 0.9890 0.3237 0.266 Uiso 1 1 calc R . . . .
H10D H 0.2720 0.9519 0.2660 0.266 Uiso 1 1 calc R . . . .
C11S C 0.2146(8) 0.8775(15) 0.2949(8) 0.222(4) Uiso 1 1 d D . . . .
H11C H 0.2082 0.8337 0.2642 0.266 Uiso 1 1 calc R . . . .
H11D H 0.1806 0.9160 0.2911 0.266 Uiso 1 1 calc R . . . .
C12S C 0.2336(8) 0.8300(15) 0.3498(8) 0.222(4) Uiso 1 1 d D . . . .
H12A H 0.2301 0.8719 0.3790 0.266 Uiso 1 1 calc R . . . .
H12B H 0.2104 0.7746 0.3502 0.266 Uiso 1 1 calc R . . . .
O4S O 0.3529(3) 0.6471(6) 0.3710(3) 0.107(3) Uiso 0.845(13) 1 d . . P . .
O5S O 0.3743(14) 0.499(2) 0.3566(13) 0.078(11) Uiso 0.155(13) 1 d . . P . .
O6S O 0.4545(7) 0.4257(11) 0.4345(5) 0.093(5) Uiso 0.57(3) 1 d . . P . .
O7S O 0.4734(7) 0.4600(13) 0.4276(5) 0.078(6) Uiso 0.43(3) 1 d . . P . .

loop_
_atom_site_aniso_label
_atom_site_aniso_U_11
_atom_site_aniso_U_22
_atom_site_aniso_U_33
_atom_site_aniso_U_23
_atom_site_aniso_U_13
_atom_site_aniso_U_12
Co1 0.0266(3) 0.0236(3) 0.0297(3) -0.0013(2) 0.0097(2) -0.0031(2)
Cl1 0.0389(6) 0.0266(5) 0.0378(6) 0.0031(4) 0.0137(4) -0.0045(4)
Cl2 0.0654(9) 0.0472(8) 0.1214(15) -0.0011(8) 0.0449(10) -0.0016(7)
N1 0.0249(16) 0.0277(17) 0.0331(18) 0.0000(14) 0.0097(14) -0.0016(13)
N2 0.0307(19) 0.032(2) 0.055(2) 0.0059(18) 0.0100(17) 0.0003(15)
N3 0.0288(17) 0.0271(18) 0.0382(19) -0.0012(15) 0.0117(15) -0.0024(14)
C1 0.031(2) 0.025(2) 0.048(3) 0.0005(18) 0.0113(19) -0.0020(17)
C2 0.029(2) 0.030(2) 0.036(2) 0.0002(18) 0.0117(17) 0.0009(17)
C3 0.028(2) 0.038(3) 0.054(3) 0.005(2) 0.010(2) -0.0015(19)
C4 0.027(2) 0.056(3) 0.079(4) 0.018(3) 0.004(2) 0.000(2)
C5 0.028(3) 0.067(4) 0.084(4) 0.012(3) 0.000(3) -0.007(2)
C6 0.036(3) 0.048(3) 0.070(4) 0.007(3) 0.011(2) -0.013(2)
C7 0.033(2) 0.037(2) 0.051(3) 0.000(2) 0.013(2) -0.0044(19)
C8 0.027(2) 0.037(2) 0.037(2) 0.0012(19) 0.0100(17) 0.0000(17)
C9 0.038(2) 0.033(2) 0.058(3) 0.009(2) 0.011(2) 0.0041(19)
C10 0.041(3) 0.054(3) 0.060(3) 0.007(3) 0.016(2) 0.004(2)
C11 0.049(3) 0.054(3) 0.065(4) 0.020(3) 0.013(3) -0.004(3)
C12 0.051(3) 0.042(3) 0.100(5) 0.016(3) 0.006(3) -0.003(3)
C13 0.055(3) 0.053(3) 0.053(3) 0.006(3) 0.008(3) 0.000(3)
C14 0.056(3) 0.065(4) 0.104(4) 0.027(3) 0.010(3) 0.001(3)
C15 0.070(3) 0.072(4) 0.070(4) -0.001(3) 0.012(3) 0.018(3)
C16 0.069(4) 0.089(4) 0.098(4) -0.006(4) 0.014(3) 0.021(3)
C17 0.083(4) 0.108(5) 0.106(5) 0.001(4) 0.011(4) 0.037(4)
C18 0.086(5) 0.113(6) 0.153(6) 0.001(5) 0.012(4) 0.042(4)
C19 0.100(6) 0.129(7) 0.180(7) 0.019(5) -0.009(5) 0.038(5)
F1 0.089(3) 0.065(3) 0.201(6) -0.028(3) -0.038(4) 0.015(2)
F2 0.045(2) 0.184(6) 0.192(6) 0.148(5) 0.019(3) 0.008(3)
F3 0.081(3) 0.158(5) 0.088(3) 0.054(3) 0.034(2) 0.043(3)
F4 0.082(3) 0.074(3) 0.108(3) -0.019(2) -0.014(2) 0.016(2)
F5 0.072(3) 0.074(3) 0.277(8) -0.004(4) -0.050(4) 0.008(2)
F6 0.066(3) 0.238(7) 0.124(4) 0.089(4) 0.024(3) 0.023(4)
F7 0.098(4) 0.249(7) 0.081(3) 0.012(4) 0.022(3) 0.080(4)
F8 0.085(3) 0.078(3) 0.156(5) 0.022(3) 0.001(3) 0.010(2)
F9 0.072(3) 0.108(4) 0.256(8) 0.031(4) -0.029(4) 0.007(3)
F10 0.083(3) 0.242(8) 0.107(4) -0.030(4) 0.019(3) 0.038(4)
F11 0.143(5) 0.290(9) 0.115(4) -0.038(5) -0.010(4) 0.124(6)
F12 0.102(4) 0.186(6) 0.261(9) 0.109(6) -0.020(5) 0.025(4)
F13 0.083(4) 0.179(6) 0.179(6) 0.046(5) 0.008(4) 0.026(4)
F14 0.138(6) 0.199(7) 0.263(9) -0.100(7) 0.024(6) 0.049(5)
F15 0.192(8) 0.192(7) 0.200(8) -0.016(6) -0.033(6) 0.035(6)
F16 0.134(6) 0.196(7) 0.216(8) 0.081(6) 0.003(5) 0.054(5)
F17 0.100(4) 0.207(8) 0.238(8) 0.040(6) 0.005(5) 0.059(5)
N4 0.0297(18) 0.0320(19) 0.0296(18) -0.0027(14) 0.0115(14) -0.0030(14)
N5 0.0300(17) 0.0264(17) 0.0333(18) 0.0025(14) 0.0114(14) -0.0012(14)
C20 0.030(2) 0.030(2) 0.034(2) 0.0050(17) 0.0115(17) -0.0027(17)
C21 0.0255(19) 0.030(2) 0.027(2) -0.0030(16) 0.0065(16) -0.0037(16)
C22 0.032(2) 0.031(2) 0.031(2) -0.0051(17) 0.0070(17) -0.0039(17)
C23 0.039(2) 0.040(3) 0.045(3) -0.006(2) 0.017(2) 0.002(2)
C24 0.040(3) 0.036(3) 0.054(3) -0.005(2) 0.012(2) 0.007(2)
C25 0.041(3) 0.037(2) 0.046(3) 0.003(2) 0.010(2) 0.006(2)
C26 0.037(2) 0.034(2) 0.036(2) -0.0001(19) 0.0103(19) -0.0005(18)
C27 0.0245(19) 0.033(2) 0.032(2) -0.0078(17) 0.0051(16) -0.0026(16)
C28 0.037(2) 0.040(2) 0.030(2) -0.0006(18) 0.0155(18) -0.0031(19)
C29 0.034(2) 0.044(3) 0.039(2) 0.003(2) 0.0113(19) -0.006(2)
C30 0.034(2) 0.045(3) 0.045(3) 0.004(2) 0.016(2) -0.004(2)
C31A 0.039(3) 0.041(3) 0.054(3) 0.007(2) 0.018(2) -0.001(2)
C32A 0.040(3) 0.045(3) 0.062(3) 0.003(2) 0.021(2) -0.004(2)
C33A 0.046(3) 0.051(4) 0.076(4) 0.007(3) 0.029(3) -0.001(3)
C34A 0.058(5) 0.076(9) 0.117(10) 0.024(8) 0.041(6) -0.010(5)
C35A 0.073(4) 0.079(4) 0.146(5) 0.022(3) 0.070(4) -0.010(3)
C36A 0.070(3) 0.082(4) 0.162(6) 0.018(4) 0.064(4) -0.013(3)
C37A 0.079(4) 0.107(5) 0.217(7) 0.021(4) 0.085(4) -0.014(3)
C38A 0.071(4) 0.126(6) 0.243(9) 0.027(6) 0.082(5) -0.008(4)
F18A 0.058(2) 0.103(3) 0.0490(18) -0.0024(18) 0.0098(15) -0.0365(19)
F19A 0.0457(17) 0.0511(19) 0.109(3) 0.0260(19) 0.0345(18) 0.0093(14)
F20A 0.067(2) 0.0411(18) 0.118(3) 0.0114(18) 0.050(2) 0.0043(15)
F21A 0.060(2) 0.081(2) 0.056(2) 0.0155(17) 0.0213(16) -0.0089(17)
F22A 0.040(3) 0.080(4) 0.088(4) 0.021(4) 0.016(3) -0.011(3)
F23A 0.047(3) 0.060(3) 0.117(5) -0.013(4) 0.043(4) -0.002(3)
F24A 0.096(5) 0.047(3) 0.179(8) 0.000(4) 0.072(5) -0.013(3)
F25A 0.075(3) 0.129(7) 0.139(6) 0.076(6) 0.042(4) 0.004(4)
F26A 0.099(6) 0.098(5) 0.218(10) 0.053(6) 0.085(7) -0.016(5)
F27A 0.108(5) 0.150(7) 0.139(6) 0.006(5) 0.082(5) -0.009(5)
F28A 0.069(4) 0.133(7) 0.161(6) 0.000(5) 0.050(4) -0.022(5)
F29A 0.058(4) 0.086(4) 0.160(7) 0.034(4) 0.045(5) -0.006(3)
F30A 0.099(4) 0.104(4) 0.228(9) 0.024(5) 0.095(5) -0.027(3)
F31A 0.111(4) 0.130(9) 0.219(6) 0.017(5) 0.102(5) -0.005(6)
F32A 0.070(6) 0.195(13) 0.243(9) 0.030(7) 0.058(6) 0.025(7)
F33A 0.079(7) 0.136(7) 0.301(17) 0.029(8) 0.072(10) 0.009(5)
F34A 0.081(5) 0.197(13) 0.310(17) 0.010(11) 0.103(8) -0.023(6)
C31B 0.039(3) 0.041(3) 0.054(3) 0.007(2) 0.018(2) -0.001(2)
C32B 0.040(3) 0.045(3) 0.062(3) 0.003(2) 0.021(2) -0.004(2)
C33B 0.046(3) 0.051(4) 0.076(4) 0.007(3) 0.029(3) -0.001(3)
C34B 0.058(5) 0.076(9) 0.117(10) 0.024(8) 0.041(6) -0.010(5)
C35B 0.073(4) 0.079(4) 0.146(5) 0.022(3) 0.070(4) -0.010(3)
C36B 0.070(3) 0.082(4) 0.162(6) 0.018(4) 0.064(4) -0.013(3)
C37B 0.079(4) 0.107(5) 0.217(7) 0.021(4) 0.085(4) -0.014(3)
C38B 0.071(4) 0.126(6) 0.243(9) 0.027(6) 0.082(5) -0.008(4)
F18B 0.058(2) 0.103(3) 0.0490(18) -0.0024(18) 0.0098(15) -0.0365(19)
F19B 0.0457(17) 0.0511(19) 0.109(3) 0.0260(19) 0.0345(18) 0.0093(14)
F20B 0.067(2) 0.0411(18) 0.118(3) 0.0114(18) 0.050(2) 0.0043(15)
F21B 0.060(2) 0.081(2) 0.056(2) 0.0155(17) 0.0213(16) -0.0089(17)
F22B 0.053(8) 0.157(18) 0.074(9) -0.040(11) 0.022(7) -0.049(10)
F23B 0.052(8) 0.068(10) 0.145(17) 0.031(13) 0.045(10) -0.001(7)
F24B 0.075(3) 0.129(7) 0.139(6) 0.076(6) 0.042(4) 0.004(4)
F25B 0.112(13) 0.159(17) 0.105(12) -0.026(12) 0.066(10) -0.053(12)
F26B 0.076(9) 0.080(7) 0.163(11) 0.006(7) 0.060(8) -0.018(6)
F27B 0.092(10) 0.105(13) 0.151(9) 0.025(7) 0.076(8) -0.022(10)
F28B 0.060(7) 0.106(12) 0.173(8) 0.025(7) 0.060(6) -0.005(8)
F29B 0.085(9) 0.084(7) 0.210(14) -0.001(8) 0.084(10) -0.019(6)
F30B 0.099(4) 0.104(4) 0.228(9) 0.024(5) 0.095(5) -0.027(3)
F31B 0.111(4) 0.130(9) 0.219(6) 0.017(5) 0.102(5) -0.005(6)
F32B 0.073(11) 0.138(17) 0.236(11) 0.026(9) 0.073(8) 0.024(11)
F33B 0.089(13) 0.117(8) 0.25(2) 0.023(9) 0.059(13) 0.000(7)
F34B 0.064(8) 0.117(13) 0.231(19) 0.012(13) 0.075(10) 0.000(8)
N6 0.040(2) 0.0279(19) 0.039(2) -0.0064(16) 0.0113(16) -0.0087(16)
N7 0.0366(19) 0.0248(17) 0.0344(19) -0.0035(14) 0.0138(15) -0.0050(14)
C39 0.033(2) 0.029(2) 0.039(2) -0.0029(18) 0.0081(18) -0.0069(17)
C40 0.033(2) 0.027(2) 0.034(2) -0.0033(17) 0.0102(18) -0.0021(17)
C41 0.048(3) 0.029(2) 0.038(2) -0.0073(19) 0.016(2) -0.0056(19)
C42 0.064(3) 0.039(3) 0.037(3) -0.012(2) 0.009(2) -0.011(2)
C43 0.082(4) 0.048(3) 0.035(3) -0.011(2) 0.020(3) -0.011(3)
C44 0.077(4) 0.044(3) 0.039(3) -0.003(2) 0.023(3) -0.014(3)
C45 0.059(3) 0.036(3) 0.040(3) -0.007(2) 0.020(2) -0.014(2)
C46 0.043(2) 0.027(2) 0.034(2) -0.0066(17) 0.0135(19) -0.0033(18)
C47 0.049(3) 0.031(2) 0.043(3) -0.011(2) 0.011(2) -0.014(2)
C48 0.044(3) 0.040(3) 0.066(3) -0.010(2) 0.018(2) -0.010(2)
C49 0.047(3) 0.042(3) 0.048(3) -0.005(2) 0.016(2) -0.012(2)
C50A 0.040(3) 0.048(4) 0.080(8) -0.011(5) 0.036(4) -0.005(3)
C51A 0.053(3) 0.051(3) 0.055(3) -0.004(3) 0.024(3) -0.009(2)
C52A 0.050(3) 0.048(3) 0.068(4) -0.005(3) 0.023(3) -0.007(3)
C53A 0.052(3) 0.050(4) 0.068(7) 0.006(4) 0.023(4) -0.005(3)
C54A 0.056(4) 0.055(4) 0.066(6) 0.000(4) 0.005(4) -0.009(3)
C55A 0.047(4) 0.064(5) 0.082(11) -0.004(6) 0.015(5) -0.007(3)
C56A 0.065(5) 0.064(5) 0.090(12) 0.000(8) -0.013(7) -0.002(4)
C57A 0.049(4) 0.121(6) 0.132(7) 0.018(5) -0.005(4) -0.021(4)
F35A 0.051(4) 0.089(6) 0.093(6) 0.038(5) 0.002(4) -0.019(4)
F36A 0.048(4) 0.070(5) 0.196(13) -0.068(7) 0.034(6) -0.008(3)
F37A 0.052(6) 0.045(4) 0.096(8) -0.010(4) 0.010(5) 0.004(4)
F38A 0.060(6) 0.123(12) 0.045(4) 0.008(6) 0.012(4) -0.047(6)
F39A 0.0550(17) 0.054(3) 0.077(3) 0.003(2) 0.0200(19) 0.0001(16)
F40A 0.0550(17) 0.054(3) 0.077(3) 0.003(2) 0.0200(19) 0.0001(16)
F41A 0.061(4) 0.061(4) 0.101(6) -0.024(5) 0.018(5) -0.009(3)
F42A 0.046(3) 0.083(5) 0.065(4) 0.015(4) 0.008(3) -0.018(3)
F43A 0.085(5) 0.165(9) 0.054(4) 0.014(4) 0.005(3) -0.042(5)
F44A 0.070(5) 0.057(5) 0.150(11) 0.010(7) -0.016(8) -0.004(4)
F45A 0.057(2) 0.058(2) 0.121(3) 0.004(2) 0.002(2) -0.0090(18)
F46A 0.045(3) 0.130(6) 0.080(4) -0.010(4) 0.022(3) -0.020(4)
F47A 0.096(6) 0.132(7) 0.084(5) -0.008(5) -0.019(5) -0.020(5)
F48A 0.076(5) 0.073(3) 0.149(13) 0.008(7) -0.032(8) 0.002(3)
F49A 0.067(5) 0.120(4) 0.145(11) 0.029(5) 0.005(6) -0.030(3)
F50A 0.058(5) 0.252(12) 0.194(9) -0.056(8) 0.029(6) -0.053(6)
F51A 0.067(5) 0.103(6) 0.174(9) 0.011(7) -0.044(6) -0.015(5)
C50B 0.040(3) 0.048(4) 0.080(8) -0.011(5) 0.036(4) -0.005(3)
C51B 0.053(3) 0.051(3) 0.055(3) -0.004(3) 0.024(3) -0.009(2)
C52B 0.050(3) 0.048(3) 0.068(4) -0.005(3) 0.023(3) -0.007(3)
C53B 0.052(3) 0.050(4) 0.068(7) 0.006(4) 0.023(4) -0.005(3)
C54B 0.056(4) 0.055(4) 0.066(6) 0.000(4) 0.005(4) -0.009(3)
C55B 0.047(4) 0.064(5) 0.082(11) -0.004(6) 0.015(5) -0.007(3)
C56B 0.065(5) 0.064(5) 0.090(12) 0.000(8) -0.013(7) -0.002(4)
C57B 0.049(4) 0.121(6) 0.132(7) 0.018(5) -0.005(4) -0.021(4)
F35B 0.061(8) 0.038(7) 0.131(14) 0.021(7) -0.011(8) -0.013(5)
F36B 0.052(6) 0.120(11) 0.087(8) -0.065(7) 0.028(6) -0.014(6)
F37B 0.064(9) 0.096(16) 0.074(10) -0.055(11) 0.036(8) -0.028(9)
F38B 0.047(9) 0.090(12) 0.089(15) 0.009(10) -0.001(8) -0.013(8)
F39B 0.0550(17) 0.054(3) 0.077(3) 0.003(2) 0.0200(19) 0.0001(16)
F40B 0.0550(17) 0.054(3) 0.077(3) 0.003(2) 0.0200(19) 0.0001(16)
F41B 0.058(6) 0.085(8) 0.124(11) -0.053(8) 0.045(7) -0.028(6)
F42B 0.063(8) 0.088(10) 0.102(12) 0.039(9) -0.017(8) -0.031(7)
F43B 0.031(5) 0.071(9) 0.157(17) 0.031(11) -0.003(9) -0.008(5)
F44B 0.065(7) 0.178(15) 0.098(9) -0.073(10) 0.039(6) -0.028(8)
F45B 0.070(7) 0.136(11) 0.068(7) -0.027(7) 0.010(6) -0.028(7)
F46B 0.057(2) 0.058(2) 0.121(3) 0.004(2) 0.002(2) -0.0090(18)
F47B 0.076(5) 0.073(3) 0.149(13) 0.008(7) -0.032(8) 0.002(3)
F48B 0.091(9) 0.186(15) 0.071(7) -0.016(8) 0.029(6) -0.033(9)
F49B 0.086(8) 0.132(10) 0.108(7) 0.011(6) -0.014(6) -0.034(8)
F50B 0.067(5) 0.120(4) 0.145(11) 0.029(5) 0.005(6) -0.030(3)
F51B 0.058(6) 0.187(14) 0.152(12) 0.007(11) 0.010(8) -0.017(7)

loop_
_atom_type_symbol
_atom_type_description
_atom_type_scat_dispersion_real
_atom_type_scat_dispersion_imag
_atom_type_scat_source
C C 0.0033 0.0016 'International Tables Vol C Tables 4.2.6.8 and 6.1.1.4'
H H 0.0000 0.0000 'International Tables Vol C Tables 4.2.6.8 and 6.1.1.4'
Cl Cl 0.1484 0.1585 'International Tables Vol C Tables 4.2.6.8 and 6.1.1.4'
Co Co 0.3494 0.9721 'International Tables Vol C Tables 4.2.6.8 and 6.1.1.4'
F F 0.0171 0.0103 'International Tables Vol C Tables 4.2.6.8 and 6.1.1.4'
N N 0.0061 0.0033 'International Tables Vol C Tables 4.2.6.8 and 6.1.1.4'
O O 0.0106 0.0060 'International Tables Vol C Tables 4.2.6.8 and 6.1.1.4'

loop_
_geom_angle_atom_site_label_1
_geom_angle_atom_site_label_2
_geom_angle_atom_site_label_3
_geom_angle
Cl1 Co1 N1 177.18(9)
N3 Co1 Cl1 103.34(10)
N3 Co1 N1 76.37(13)
N3 Co1 N5 119.90(14)
N5 Co1 Cl1 102.66(10)
N5 Co1 N1 75.24(13)
N7 Co1 Cl1 106.77(10)
N7 Co1 N1 75.82(13)
N7 Co1 N3 113.45(14)
N7 Co1 N5 109.15(14)
C1 N1 Co1 107.0(2)
C20 N1 Co1 105.9(2)
C20 N1 C1 112.9(3)
C20 N1 C39 111.4(3)
C39 N1 Co1 107.5(2)
C39 N1 C1 111.7(3)
C2 N2 C3 106.7(4)
C2 N2 C9 128.5(4)
C3 N2 C9 124.5(4)
C2 N3 Co1 117.8(3)
C2 N3 C8 105.7(4)
C8 N3 Co1 136.3(3)
N1 C1 H1A 110.1
N1 C1 H1B 110.1
N1 C1 C2 107.9(3)
H1A C1 H1B 108.4
C2 C1 H1A 110.1
C2 C1 H1B 110.1
N2 C2 C1 125.4(4)
N3 C2 N2 112.8(4)
N3 C2 C1 121.7(4)
C4 C3 N2 131.3(5)
C8 C3 N2 106.3(4)
C8 C3 C4 122.3(5)
C3 C4 H4 121.8
C5 C4 C3 116.3(5)
C5 C4 H4 121.8
C4 C5 H5 119.2
C4 C5 C6 121.7(5)
C6 C5 H5 119.2
C5 C6 H6 119.1
C7 C6 C5 121.9(5)
C7 C6 H6 119.1
C6 C7 H7 121.6
C6 C7 C8 116.9(5)
C8 C7 H7 121.6
C3 C8 N3 108.4(4)
C3 C8 C7 121.0(4)
C7 C8 N3 130.6(4)
N2 C9 H9A 109.2
N2 C9 H9B 109.2
N2 C9 C10 111.9(4)
H9A C9 H9B 107.9
C10 C9 H9A 109.2
C10 C9 H9B 109.2
C9 C10 H10A 109.0
C9 C10 H10B 109.0
C9 C10 C11 112.8(5)
H10A C10 H10B 107.8
C11 C10 H10A 109.0
C11 C10 H10B 109.0
C10 C11 H11A 109.0
C10 C11 H11B 109.0
H11A C11 H11B 107.8
C12 C11 C10 113.1(5)
C12 C11 H11A 109.0
C12 C11 H11B 109.0
C11 C12 C13 117.4(5)
F1 C12 C11 107.0(5)
F1 C12 C13 104.8(5)
F2 C12 C11 114.3(5)
F2 C12 C13 108.6(5)
F2 C12 F1 103.4(6)
C12 C13 C14 117.8(5)
F3 C13 C12 109.1(5)
F3 C13 C14 109.7(5)
F3 C13 F4 105.6(5)
F4 C13 C12 107.9(5)
F4 C13 C14 106.0(5)
C15 C14 C13 117.8(5)
F5 C14 C13 109.5(5)
F5 C14 C15 107.1(6)
F6 C14 C13 109.5(5)
F6 C14 C15 107.3(5)
F6 C14 F5 104.9(7)
C14 C15 C16 116.9(6)
F7 C15 C14 109.5(6)
F7 C15 C16 108.6(6)
F7 C15 F8 103.2(7)
F8 C15 C14 108.8(5)
F8 C15 C16 108.9(5)
C17 C16 C15 117.8(6)
F9 C16 C15 108.0(6)
F9 C16 C17 105.5(7)
F10 C16 C15 108.6(6)
F10 C16 C17 107.2(6)
F10 C16 F9 109.5(8)
C18 C17 C16 120.5(7)
F11 C17 C16 107.7(6)
F11 C17 C18 107.4(7)
F12 C17 C16 108.4(7)
F12 C17 C18 107.7(7)
F12 C17 F11 103.8(9)
C19 C18 C17 119.1(8)
F13 C18 C17 108.3(7)
F13 C18 C19 106.8(8)
F14 C18 C17 107.0(8)
F14 C18 C19 108.5(8)
F14 C18 F13 106.4(9)
F15 C19 C18 110.6(8)
F16 C19 C18 109.4(8)
F16 C19 F15 108.1(10)
F17 C19 C18 111.0(8)
F17 C19 F15 107.9(9)
F17 C19 F16 109.8(9)
C21 N4 C22 106.8(3)
C21 N4 C28 127.3(4)
C22 N4 C28 125.8(4)
C21 N5 Co1 117.0(3)
C21 N5 C27 106.1(3)
C27 N5 Co1 136.7(3)
N1 C20 H20A 110.2
N1 C20 H20B 110.2
N1 C20 C21 107.4(3)
H20A C20 H20B 108.5
C21 C20 H20A 110.2
C21 C20 H20B 110.2
N4 C21 C20 126.4(4)
N5 C21 N4 112.5(4)
N5 C21 C20 121.1(4)
N4 C22 C23 132.2(4)
N4 C22 C27 106.4(4)
C27 C22 C23 121.4(4)
C22 C23 H23 121.9
C24 C23 C22 116.2(4)
C24 C23 H23 121.9
C23 C24 H24 118.7
C23 C24 C25 122.7(5)
C25 C24 H24 118.7
C24 C25 H25 119.5
C26 C25 C24 121.0(5)
C26 C25 H25 119.5
C25 C26 H26 121.3
C27 C26 C25 117.5(4)
C27 C26 H26 121.3
N5 C27 C22 108.2(4)
C26 C27 N5 130.6(4)
C26 C27 C22 121.2(4)
N4 C28 H28A 109.0
N4 C28 H28B 109.0
N4 C28 C29 112.7(4)
H28A C28 H28B 107.8
C29 C28 H28A 109.0
C29 C28 H28B 109.0
C28 C29 H29A 109.7
C28 C29 H29B 109.7
C28 C29 C30 109.8(4)
H29A C29 H29B 108.2
C30 C29 H29A 109.7
C30 C29 H29B 109.7
C29 C30 H30A 109.2
C29 C30 H30B 109.2
C29 C30 H30C 109.2
C29 C30 H30D 109.2
H30A C30 H30B 107.9
H30C C30 H30D 107.9
C31A C30 C29 111.9(4)
C31A C30 H30A 109.2
C31A C30 H30B 109.2
C31B C30 C29 111.9(4)
C31B C30 H30C 109.2
C31B C30 H30D 109.2
C30 C31A C32A 113.2(4)
F18A C31A C30 110.9(4)
F18A C31A C32A 106.7(4)
F19A C31A C30 110.0(4)
F19A C31A C32A 108.7(4)
F19A C31A F18A 107.1(4)
C31A C32A C33A 115.5(5)
F20A C32A C31A 109.0(4)
F20A C32A C33A 110.5(5)
F20A C32A F21A 107.5(4)
F21A C32A C31A 107.8(4)
F21A C32A C33A 106.2(5)
C32A C33A C34A 114.9(7)
F22A C33A C32A 109.4(6)
F22A C33A C34A 108.4(8)
F22A C33A F23A 107.6(8)
F23A C33A C32A 107.2(6)
F23A C33A C34A 109.0(7)
C33A C34A C35A 117.2(8)
F24A C34A C33A 108.6(8)
F24A C34A C35A 108.3(8)
F24A C34A F25A 107.7(11)
F25A C34A C33A 109.3(10)
F25A C34A C35A 105.4(10)
C36A C35A C34A 118.4(9)
F26A C35A C34A 104.9(8)
F26A C35A C36A 109.3(9)
F26A C35A F27A 109.2(10)
F27A C35A C34A 106.7(8)
F27A C35A C36A 108.0(9)
C35A C36A C37A 116.8(9)
F28A C36A C35A 107.2(9)
F28A C36A C37A 108.0(10)
F29A C36A C35A 109.5(9)
F29A C36A C37A 107.6(9)
F29A C36A F28A 107.4(10)
C38A C37A C36A 118.7(10)
F30A C37A C36A 107.6(10)
F30A C37A C38A 107.1(11)
F31A C37A C36A 110.2(11)
F31A C37A C38A 106.8(11)
F31A C37A F30A 105.7(11)
F32A C38A C37A 109.5(12)
F33A C38A C37A 112.4(13)
F33A C38A F32A 102.6(13)
F34A C38A C37A 115.9(13)
F34A C38A F32A 104.5(13)
F34A C38A F33A 110.7(13)
C30 C31B C32B 113.2(4)
F18B C31B C30 110.9(4)
F18B C31B C32B 106.7(4)
F19B C31B C30 110.0(4)
F19B C31B C32B 108.7(4)
F19B C31B F18B 107.1(4)
C33B C32B C31B 116.9(7)
F20B C32B C31B 109.0(4)
F20B C32B C33B 105.1(7)
F20B C32B F21B 107.5(4)
F21B C32B C31B 107.8(4)
F21B C32B C33B 110.2(7)
C34B C33B C32B 115.7(11)
F22B C33B C32B 106.3(10)
F22B C33B C34B 106.0(13)
F23B C33B C32B 113.3(11)
F23B C33B C34B 108.0(13)
F23B C33B F22B 106.9(15)
C33B C34B C35B 117.1(12)
F24B C34B C33B 110.2(19)
F24B C34B C35B 110(2)
F24B C34B F25B 104(2)
F25B C34B C33B 108.6(13)
F25B C34B C35B 106.1(13)
C36B C35B C34B 119.4(13)
F26B C35B C34B 108.7(13)
F26B C35B C36B 108.0(13)
F26B C35B F27B 110.5(15)
F27B C35B C34B 104.1(13)
F27B C35B C36B 106.0(14)
C35B C36B C37B 116.3(13)
F28B C36B C35B 109.4(14)
F28B C36B C37B 107.9(14)
F28B C36B F29B 106.7(17)
F29B C36B C35B 108.7(14)
F29B C36B C37B 107.5(14)
C38B C37B C36B 117.8(14)
F30B C37B C36B 109.4(17)
F30B C37B C38B 107.1(18)
F31B C37B C36B 106.6(17)
F31B C37B C38B 106.9(17)
F31B C37B F30B 108.9(19)
F32B C38B C37B 109.8(17)
F33B C38B C37B 112.9(18)
F33B C38B F32B 105.2(19)
F34B C38B C37B 113.0(18)
F34B C38B F32B 109(2)
F34B C38B F33B 106.5(19)
C40 N6 C41 107.1(4)
C40 N6 C47 127.4(4)
C41 N6 C47 125.5(4)
C40 N7 Co1 117.6(3)
C40 N7 C46 106.1(3)
C46 N7 Co1 135.1(3)
N1 C39 H39A 110.1
N1 C39 H39B 110.1
N1 C39 C40 108.2(3)
H39A C39 H39B 108.4
C40 C39 H39A 110.1
C40 C39 H39B 110.1
N6 C40 C39 125.5(4)
N7 C40 N6 112.7(4)
N7 C40 C39 121.8(4)
N6 C41 C46 105.6(4)
C42 C41 N6 132.6(4)
C42 C41 C46 121.8(4)
C41 C42 H42 121.8
C43 C42 C41 116.4(5)
C43 C42 H42 121.8
C42 C43 H43 118.7
C42 C43 C44 122.5(5)
C44 C43 H43 118.7
C43 C44 H44 119.7
C45 C44 C43 120.7(5)
C45 C44 H44 119.7
C44 C45 H45 121.0
C44 C45 C46 117.9(5)
C46 C45 H45 121.0
N7 C46 C41 108.6(4)
C45 C46 N7 130.7(4)
C45 C46 C41 120.7(4)
N6 C47 H47A 109.1
N6 C47 H47B 109.1
N6 C47 C48 112.5(4)
H47A C47 H47B 107.8
C48 C47 H47A 109.1
C48 C47 H47B 109.1
C47 C48 H48A 109.8
C47 C48 H48B 109.8
C47 C48 C49 109.5(4)
H48A C48 H48B 108.2
C49 C48 H48A 109.8
C49 C48 H48B 109.8
C48 C49 H49A 109.3
C48 C49 H49B 109.3
C48 C49 H49C 108.7
C48 C49 H49D 108.7
H49A C49 H49B 107.9
H49C C49 H49D 107.6
C50A C49 C48 111.8(6)
C50A C49 H49A 109.3
C50A C49 H49B 109.3
C50B C49 C48 114.3(7)
C50B C49 H49C 108.7
C50B C49 H49D 108.7
C49 C50A C51A 113.2(7)
F35A C50A C49 110.9(6)
F35A C50A C51A 104.2(8)
F36A C50A C49 114.9(8)
F36A C50A C51A 107.6(7)
F36A C50A F35A 105.2(10)
C52A C51A C50A 116.1(8)
F37A C51A C50A 109.5(10)
F37A C51A C52A 107.6(9)
F37A C51A F38A 105.9(12)
F38A C51A C50A 109.4(10)
F38A C51A C52A 107.8(10)
C51A C52A C53A 114.6(8)
F39A C52A C51A 106.0(8)
F39A C52A C53A 110.2(8)
F40A C52A C51A 110.8(8)
F40A C52A C53A 107.2(8)
F40A C52A F39A 107.8(8)
C54A C53A C52A 111.6(8)
F41A C53A C52A 107.7(8)
F41A C53A C54A 110.6(9)
F41A C53A F42A 108.0(9)
F42A C53A C52A 110.1(8)
F42A C53A C54A 108.7(8)
C55A C54A C53A 115.3(8)
F43A C54A C53A 107.0(8)
F43A C54A C55A 108.5(8)
F43A C54A F44A 112.3(11)
F44A C54A C53A 107.4(9)
F44A C54A C55A 106.5(10)
C56A C55A C54A 115.5(9)
F45A C55A C54A 107.5(13)
F45A C55A C56A 108.4(13)
F46A C55A C54A 108.1(8)
F46A C55A C56A 109.2(9)
F46A C55A F45A 107.9(14)
C57A C56A C55A 117.0(10)
F47A C56A C55A 107.6(9)
F47A C56A C57A 107.7(10)
F48A C56A C55A 110.3(10)
F48A C56A C57A 106.7(11)
F48A C56A F47A 107.1(10)
F49A C57A C56A 111.5(12)
F50A C57A C56A 111.9(12)
F50A C57A F49A 105.2(13)
F51A C57A C56A 112.5(12)
F51A C57A F49A 106.9(12)
F51A C57A F50A 108.4(14)
C49 C50B C51B 116.5(11)
F35B C50B C49 105.7(10)
F35B C50B C51B 105.6(11)
F36B C50B C49 107.2(10)
F36B C50B C51B 111.6(11)
F36B C50B F35B 110.0(14)
C52B C51B C50B 118.2(10)
F37B C51B C50B 109.1(13)
F37B C51B C52B 111.6(14)
F37B C51B F38B 104.9(16)
F38B C51B C50B 104.1(14)
F38B C51B C52B 107.9(13)
C51B C52B C53B 117.3(11)
F39B C52B C51B 112.0(12)
F39B C52B C53B 103.8(11)
F39B C52B F40B 107.9(11)
F40B C52B C51B 103.9(11)
F40B C52B C53B 111.9(12)
C52B C53B C54B 116.1(11)
F41B C53B C52B 114.0(11)
F41B C53B C54B 108.9(11)
F41B C53B F42B 102.8(14)
F42B C53B C52B 106.4(11)
F42B C53B C54B 107.6(12)
C55B C54B C53B 117.6(12)
F43B C54B C53B 109.1(12)
F43B C54B C55B 108.6(13)
F43B C54B F44B 109.1(14)
F44B C54B C53B 106.7(11)
F44B C54B C55B 105.3(11)
C56B C55B C54B 115.7(12)
F45B C55B C54B 107.9(12)
F45B C55B C56B 107.8(12)
F46B C55B C54B 109.1(18)
F46B C55B C56B 109.4(19)
F46B C55B F45B 106(2)
C57B C56B C55B 117.8(13)
F47B C56B C55B 108.5(15)
F47B C56B C57B 107.7(14)
F48B C56B C55B 108.3(12)
F48B C56B C57B 105.9(13)
F48B C56B F47B 108.3(15)
F49B C57B C56B 111.8(14)
F50B C57B C56B 107.6(16)
F50B C57B F49B 106.6(16)
F51B C57B C56B 111.3(15)
F51B C57B F49B 106.9(16)
F51B C57B F50B 112.5(17)
C4S O1S C1S 106.7(7)
O1S C1S H1SA 109.6
O1S C1S H1SB 109.6
H1SA C1S H1SB 108.1
C2S C1S O1S 110.4(9)
C2S C1S H1SA 109.6
C2S C1S H1SB 109.6
C1S C2S H2SA 110.2
C1S C2S H2SB 110.2
C1S C2S C3S 107.3(10)
H2SA C2S H2SB 108.5
C3S C2S H2SA 110.2
C3S C2S H2SB 110.2
C2S C3S H3SA 110.4
C2S C3S H3SB 110.4
C2S C3S C4S 106.7(11)
H3SA C3S H3SB 108.6
C4S C3S H3SA 110.4
C4S C3S H3SB 110.4
O1S C4S C3S 108.7(9)
O1S C4S H4SA 109.9
O1S C4S H4SB 109.9
C3S C4S H4SA 109.9
C3S C4S H4SB 109.9
H4SA C4S H4SB 108.3
C5S O2S C8S 102.4(10)
O2S C5S H5SA 109.7
O2S C5S H5SB 109.7
O2S C5S C6S 109.7(10)
H5SA C5S H5SB 108.2
C6S C5S H5SA 109.7
C6S C5S H5SB 109.7
C5S C6S H6SA 111.7
C5S C6S H6SB 111.7
H6SA C6S H6SB 109.5
C7S C6S C5S 100.2(10)
C7S C6S H6SA 111.7
C7S C6S H6SB 111.7
C6S C7S H7SA 110.8
C6S C7S H7SB 110.8
C6S C7S C8S 104.6(12)
H7SA C7S H7SB 108.9
C8S C7S H7SA 110.8
C8S C7S H7SB 110.8
O2S C8S C7S 104.9(12)
O2S C8S H8SA 110.8
O2S C8S H8SB 110.8
C7S C8S H8SA 110.8
C7S C8S H8SB 110.8
H8SA C8S H8SB 108.9
C9S O3S C12S 108.6(15)
O3S C9S H9SA 110.2
O3S C9S H9SB 110.2
O3S C9S C10S 107.7(15)
H9SA C9S H9SB 108.5
C10S C9S H9SA 110.2
C10S C9S H9SB 110.2
C9S C10S H10C 111.3
C9S C10S H10D 111.3
H10C C10S H10D 109.2
C11S C10S C9S 102.5(14)
C11S C10S H10C 111.3
C11S C10S H10D 111.3
C10S C11S H11C 112.5
C10S C11S H11D 112.5
C10S C11S C12S 96.2(14)
H11C C11S H11D 110.0
C12S C11S H11C 112.5
C12S C11S H11D 112.5
O3S C12S C11S 105.8(15)
O3S C12S H12A 110.6
O3S C12S H12B 110.6
C11S C12S H12A 110.6
C11S C12S H12B 110.6
H12A C12S H12B 108.7

loop_
_geom_bond_atom_site_label_1
_geom_bond_atom_site_label_2
_geom_bond_distance
Co1 Cl1 2.2975(11)
Co1 N1 2.332(3)
Co1 N3 2.033(4)
Co1 N5 2.048(3)
Co1 N7 2.025(3)
N1 C1 1.474(5)
N1 C20 1.467(5)
N1 C39 1.469(5)
N2 C2 1.347(6)
N2 C3 1.394(6)
N2 C9 1.474(6)
N3 C2 1.321(6)
N3 C8 1.402(6)
C1 H1A 0.9900
C1 H1B 0.9900
C1 C2 1.498(6)
C3 C4 1.391(7)
C3 C8 1.388(7)
C4 H4 0.9500
C4 C5 1.375(8)
C5 H5 0.9500
C5 C6 1.400(8)
C6 H6 0.9500
C6 C7 1.374(7)
C7 H7 0.9500
C7 C8 1.392(6)
C9 H9A 0.9900
C9 H9B 0.9900
C9 C10 1.509(8)
C10 H10A 0.9900
C10 H10B 0.9900
C10 C11 1.532(8)
C11 H11A 0.9900
C11 H11B 0.9900
C11 C12 1.484(8)
C12 C13 1.525(7)
C12 F1 1.376(7)
C12 F2 1.303(7)
C13 C14 1.530(7)
C13 F3 1.314(6)
C13 F4 1.342(6)
C14 C15 1.520(7)
C14 F5 1.321(8)
C14 F6 1.319(8)
C15 C16 1.531(8)
C15 F7 1.309(7)
C15 F8 1.335(7)
C16 C17 1.509(9)
C16 F9 1.318(8)
C16 F10 1.318(8)
C17 C18 1.507(9)
C17 F11 1.332(9)
C17 F12 1.327(9)
C18 C19 1.490(11)
C18 F13 1.364(10)
C18 F14 1.343(9)
C19 F15 1.322(7)
C19 F16 1.313(7)
C19 F17 1.299(7)
N4 C21 1.354(5)
N4 C22 1.382(6)
N4 C28 1.461(5)
N5 C21 1.320(5)
N5 C27 1.394(5)
C20 H20A 0.9900
C20 H20B 0.9900
C20 C21 1.497(6)
C22 C23 1.402(6)
C22 C27 1.398(6)
C23 H23 0.9500
C23 C24 1.376(7)
C24 H24 0.9500
C24 C25 1.389(7)
C25 H25 0.9500
C25 C26 1.386(7)
C26 H26 0.9500
C26 C27 1.382(6)
C28 H28A 0.9900
C28 H28B 0.9900
C28 C29 1.515(6)
C29 H29A 0.9900
C29 H29B 0.9900
C29 C30 1.522(6)
C30 H30A 0.9900
C30 H30B 0.9900
C30 H30C 0.9900
C30 H30D 0.9900
C30 C31A 1.505(7)
C30 C31B 1.505(7)
C31A C32A 1.544(6)
C31A F18A 1.353(6)
C31A F19A 1.343(6)
C32A C33A 1.546(8)
C32A F20A 1.325(6)
C32A F21A 1.346(6)
C33A C34A 1.547(10)
C33A F22A 1.326(10)
C33A F23A 1.334(9)
C34A C35A 1.565(10)
C34A F24A 1.323(11)
C34A F25A 1.332(13)
C35A C36A 1.525(12)
C35A F26A 1.339(11)
C35A F27A 1.347(12)
C36A C37A 1.533(11)
C36A F28A 1.351(12)
C36A F29A 1.331(11)
C37A C38A 1.480(14)
C37A F30A 1.364(12)
C37A F31A 1.344(13)
C38A F32A 1.344(15)
C38A F33A 1.320(14)
C38A F34A 1.281(12)
C31B C32B 1.544(6)
C31B F18B 1.353(6)
C31B F19B 1.343(6)
C32B C33B 1.543(12)
C32B F20B 1.325(6)
C32B F21B 1.346(6)
C33B C34B 1.544(13)
C33B F22B 1.347(14)
C33B F23B 1.327(14)
C34B C35B 1.550(14)
C34B F24B 1.311(16)
C34B F25B 1.342(15)
C35B C36B 1.520(14)
C35B F26B 1.333(15)
C35B F27B 1.347(15)
C36B C37B 1.529(14)
C36B F28B 1.326(16)
C36B F29B 1.334(15)
C37B C38B 1.478(16)
C37B F30B 1.363(16)
C37B F31B 1.340(16)
C38B F32B 1.343(17)
C38B F33B 1.312(17)
C38B F34B 1.285(15)
N6 C40 1.352(6)
N6 C41 1.400(6)
N6 C47 1.468(6)
N7 C40 1.326(5)
N7 C46 1.397(6)
C39 H39A 0.9900
C39 H39B 0.9900
C39 C40 1.497(6)
C41 C42 1.381(7)
C41 C46 1.408(6)
C42 H42 0.9500
C42 C43 1.372(8)
C43 H43 0.9500
C43 C44 1.402(8)
C44 H44 0.9500
C44 C45 1.374(7)
C45 H45 0.9500
C45 C46 1.381(7)
C47 H47A 0.9900
C47 H47B 0.9900
C47 C48 1.502(8)
C48 H48A 0.9900
C48 H48B 0.9900
C48 C49 1.521(7)
C49 H49A 0.9900
C49 H49B 0.9900
C49 H49C 0.9900
C49 H49D 0.9900
C49 C50A 1.485(9)
C49 C50B 1.483(10)
C50A C51A 1.545(10)
C50A F35A 1.382(11)
C50A F36A 1.338(10)
C51A C52A 1.530(10)
C51A F37A 1.325(10)
C51A F38A 1.352(10)
C52A C53A 1.550(10)
C52A F39A 1.356(10)
C52A F40A 1.341(10)
C53A C54A 1.548(11)
C53A F41A 1.310(11)
C53A F42A 1.340(11)
C54A C55A 1.537(11)
C54A F43A 1.333(11)
C54A F44A 1.347(12)
C55A C56A 1.535(11)
C55A F45A 1.335(13)
C55A F46A 1.318(11)
C56A C57A 1.484(13)
C56A F47A 1.356(13)
C56A F48A 1.348(12)
C57A F49A 1.340(14)
C57A F50A 1.303(14)
C57A F51A 1.296(12)
C50B C51B 1.545(12)
C50B F35B 1.347(14)
C50B F36B 1.318(13)
C51B C52B 1.530(12)
C51B F37B 1.316(13)
C51B F38B 1.359(13)
C52B C53B 1.544(12)
C52B F39B 1.348(13)
C52B F40B 1.358(12)
C53B C54B 1.545(13)
C53B F41B 1.321(13)
C53B F42B 1.330(14)
C54B C55B 1.530(13)
C54B F43B 1.328(14)
C54B F44B 1.349(14)
C55B C56B 1.527(14)
C55B F45B 1.355(15)
C55B F46B 1.320(16)
C56B C57B 1.484(14)
C56B F47B 1.353(16)
C56B F48B 1.350(14)
C57B F49B 1.340(16)
C57B F50B 1.325(16)
C57B F51B 1.289(14)
O1S C1S 1.423(11)
O1S C4S 1.421(11)
C1S H1SA 0.9900
C1S H1SB 0.9900
C1S C2S 1.420(13)
C2S H2SA 0.9900
C2S H2SB 0.9900
C2S C3S 1.437(15)
C3S H3SA 0.9900
C3S H3SB 0.9900
C3S C4S 1.464(15)
C4S H4SA 0.9900
C4S H4SB 0.9900
O2S C5S 1.369(12)
O2S C8S 1.417(15)
C5S H5SA 0.9900
C5S H5SB 0.9900
C5S C6S 1.530(12)
C6S H6SA 0.9900
C6S H6SB 0.9900
C6S C7S 1.513(18)
C7S H7SA 0.9900
C7S H7SB 0.9900
C7S C8S 1.519(12)
C8S H8SA 0.9900
C8S H8SB 0.9900
O3S C9S 1.326(16)
O3S C12S 1.403(17)
C9S H9SA 0.9900
C9S H9SB 0.9900
C9S C10S 1.528(17)
C10S H10C 0.9900
C10S H10D 0.9900
C10S C11S 1.496(19)
C11S H11C 0.9900
C11S H11D 0.9900
C11S C12S 1.519(17)
C12S H12A 0.9900
C12S H12B 0.9900
O6S O7S 0.737(14)

loop_
_geom_torsion_atom_site_label_1
_geom_torsion_atom_site_label_2
_geom_torsion_atom_site_label_3
_geom_torsion_atom_site_label_4
_geom_torsion
Co1 N1 C1 C2 30.7(4)
Co1 N1 C20 C21 35.9(3)
Co1 N1 C39 C40 28.0(4)
Co1 N3 C2 N2 177.2(3)
Co1 N3 C2 C1 -0.1(5)
Co1 N3 C8 C3 -175.8(3)
Co1 N3 C8 C7 1.9(8)
Co1 N5 C21 N4 175.1(3)
Co1 N5 C21 C20 -5.1(5)
Co1 N5 C27 C22 -173.8(3)
Co1 N5 C27 C26 7.5(7)
Co1 N7 C40 N6 168.8(3)
Co1 N7 C40 C39 -10.0(5)
Co1 N7 C46 C41 -165.9(3)
Co1 N7 C46 C45 15.8(8)
N1 C1 C2 N2 159.8(4)
N1 C1 C2 N3 -23.3(6)
N1 C20 C21 N4 155.7(4)
N1 C20 C21 N5 -24.0(5)
N1 C39 C40 N6 166.3(4)
N1 C39 C40 N7 -15.1(6)
N2 C3 C4 C5 178.1(6)
N2 C3 C8 N3 0.1(5)
N2 C3 C8 C7 -177.8(4)
N2 C9 C10 C11 -163.5(4)
C1 N1 C20 C21 152.6(3)
C1 N1 C39 C40 -89.1(4)
C2 N2 C3 C4 -178.3(6)
C2 N2 C3 C8 0.5(5)
C2 N2 C9 C10 -104.8(6)
C2 N3 C8 C3 -0.6(5)
C2 N3 C8 C7 177.1(5)
C3 N2 C2 N3 -0.9(5)
C3 N2 C2 C1 176.3(4)
C3 N2 C9 C10 81.8(6)
C3 C4 C5 C6 -0.5(10)
C4 C3 C8 N3 179.0(5)
C4 C3 C8 C7 1.0(8)
C4 C5 C6 C7 0.9(11)
C5 C6 C7 C8 -0.4(9)
C6 C7 C8 N3 -178.0(5)
C6 C7 C8 C3 -0.5(7)
C8 N3 C2 N2 0.9(5)
C8 N3 C2 C1 -176.4(4)
C8 C3 C4 C5 -0.5(9)
C9 N2 C2 N3 -175.2(4)
C9 N2 C2 C1 2.0(8)
C9 N2 C3 C4 -3.7(9)
C9 N2 C3 C8 175.0(4)
C9 C10 C11 C12 88.8(7)
C10 C11 C12 C13 179.4(5)
C10 C11 C12 F1 62.0(7)
C10 C11 C12 F2 -51.7(8)
C11 C12 C13 C14 173.8(6)
C11 C12 C13 F3 -60.3(8)
C11 C12 C13 F4 54.0(7)
C12 C13 C14 C15 162.8(6)
C12 C13 C14 F5 40.2(8)
C12 C13 C14 F6 -74.2(7)
C13 C14 C15 C16 169.3(6)
C13 C14 C15 F7 -66.8(8)
C13 C14 C15 F8 45.4(8)
C14 C15 C16 C17 163.7(7)
C14 C15 C16 F9 44.3(9)
C14 C15 C16 F10 -74.3(8)
C15 C16 C17 C18 167.5(7)
C15 C16 C17 F11 -68.9(10)
C15 C16 C17 F12 42.8(10)
C16 C17 C18 C19 158.4(8)
C16 C17 C18 F13 36.2(12)
C16 C17 C18 F14 -78.2(11)
C17 C18 C19 F15 -71.5(12)
C17 C18 C19 F16 47.5(12)
C17 C18 C19 F17 168.8(9)
F1 C12 C13 C14 -67.7(7)
F1 C12 C13 F3 58.2(7)
F1 C12 C13 F4 172.5(5)
F2 C12 C13 C14 42.3(8)
F2 C12 C13 F3 168.2(6)
F2 C12 C13 F4 -77.5(7)
F3 C13 C14 C15 37.2(8)
F3 C13 C14 F5 -85.4(7)
F3 C13 C14 F6 160.2(6)
F4 C13 C14 C15 -76.4(7)
F4 C13 C14 F5 161.0(6)
F4 C13 C14 F6 46.6(7)
F5 C14 C15 C16 -67.0(8)
F5 C14 C15 F7 57.0(8)
F5 C14 C15 F8 169.2(6)
F6 C14 C15 C16 45.2(8)
F6 C14 C15 F7 169.2(7)
F6 C14 C15 F8 -78.7(7)
F7 C15 C16 C17 39.2(9)
F7 C15 C16 F9 -80.2(8)
F7 C15 C16 F10 161.2(7)
F8 C15 C16 C17 -72.5(8)
F8 C15 C16 F9 168.1(7)
F8 C15 C16 F10 49.5(8)
F9 C16 C17 C18 -71.8(10)
F9 C16 C17 F11 51.7(10)
F9 C16 C17 F12 163.5(8)
F10 C16 C17 C18 44.8(11)
F10 C16 C17 F11 168.3(8)
F10 C16 C17 F12 -79.9(9)
F11 C17 C18 C19 34.7(12)
F11 C17 C18 F13 -87.6(10)
F11 C17 C18 F14 158.1(10)
F12 C17 C18 C19 -76.6(11)
F12 C17 C18 F13 161.2(9)
F12 C17 C18 F14 46.8(11)
F13 C18 C19 F15 51.5(11)
F13 C18 C19 F16 170.5(8)
F13 C18 C19 F17 -68.2(10)
F14 C18 C19 F15 165.8(10)
F14 C18 C19 F16 -75.1(11)
F14 C18 C19 F17 46.1(12)
N4 C22 C23 C24 -176.4(4)
N4 C22 C27 N5 -0.8(4)
N4 C22 C27 C26 178.1(4)
N4 C28 C29 C30 174.5(4)
C20 N1 C1 C2 -85.3(4)
C20 N1 C39 C40 143.6(4)
C21 N4 C22 C23 178.6(5)
C21 N4 C22 C27 0.3(4)
C21 N4 C28 C29 -115.9(5)
C21 N5 C27 C22 1.0(4)
C21 N5 C27 C26 -177.7(4)
C22 N4 C21 N5 0.4(5)
C22 N4 C21 C20 -179.4(4)
C22 N4 C28 C29 65.9(5)
C22 C23 C24 C25 -1.5(7)
C23 C22 C27 N5 -179.3(4)
C23 C22 C27 C26 -0.5(6)
C23 C24 C25 C26 0.1(8)
C24 C25 C26 C27 1.2(7)
C25 C26 C27 N5 177.6(4)
C25 C26 C27 C22 -1.0(6)
C27 N5 C21 N4 -0.9(5)
C27 N5 C21 C20 178.9(4)
C27 C22 C23 C24 1.7(7)
C28 N4 C21 N5 -178.1(4)
C28 N4 C21 C20 2.2(7)
C28 N4 C22 C23 -2.9(7)
C28 N4 C22 C27 178.7(4)
C28 C29 C30 C31A 172.6(4)
C28 C29 C30 C31B 172.6(4)
C29 C30 C31A C32A 169.7(4)
C29 C30 C31A F18A 49.7(6)
C29 C30 C31A F19A -68.6(5)
C29 C30 C31B C32B 169.7(4)
C29 C30 C31B F18B 49.7(6)
C29 C30 C31B F19B -68.6(5)
C30 C31A C32A C33A 165.9(5)
C30 C31A C32A F20A -69.1(5)
C30 C31A C32A F21A 47.4(5)
C30 C31B C32B C33B 172.1(8)
C30 C31B C32B F20B -69.1(5)
C30 C31B C32B F21B 47.4(5)
C31A C32A C33A C34A 164.7(7)
C31A C32A C33A F22A 42.5(9)
C31A C32A C33A F23A -74.0(8)
C32A C33A C34A C35A 159.1(8)
C32A C33A C34A F24A -77.9(10)
C32A C33A C34A F25A 39.4(13)
C33A C34A C35A C36A 51.7(14)
C33A C34A C35A F26A 174.0(10)
C33A C34A C35A F27A -70.2(12)
C34A C35A C36A C37A 163.7(10)
C34A C35A C36A F28A 42.4(12)
C34A C35A C36A F29A -73.7(13)
C35A C36A C37A C38A 170.6(12)
C35A C36A C37A F30A -67.8(15)
C35A C36A C37A F31A 47.0(14)
C36A C37A C38A F32A 49.0(17)
C36A C37A C38A F33A -64.4(18)
C36A C37A C38A F34A 166.8(15)
F18A C31A C32A C33A -71.8(6)
F18A C31A C32A F20A 53.3(5)
F18A C31A C32A F21A 169.7(4)
F19A C31A C32A C33A 43.4(7)
F19A C31A C32A F20A 168.5(4)
F19A C31A C32A F21A -75.1(5)
F20A C32A C33A C34A 40.4(9)
F20A C32A C33A F22A -81.8(8)
F20A C32A C33A F23A 161.7(6)
F21A C32A C33A C34A -75.9(8)
F21A C32A C33A F22A 161.9(6)
F21A C32A C33A F23A 45.5(8)
F22A C33A C34A C35A -78.1(11)
F22A C33A C34A F24A 44.9(10)
F22A C33A C34A F25A 162.1(11)
F23A C33A C34A C35A 38.7(12)
F23A C33A C34A F24A 161.8(8)
F23A C33A C34A F25A -81.0(12)
F24A C34A C35A C36A -71.4(12)
F24A C34A C35A F26A 50.8(12)
F24A C34A C35A F27A 166.6(9)
F25A C34A C35A C36A 173.5(11)
F25A C34A C35A F26A -64.3(14)
F25A C34A C35A F27A 51.5(12)
F26A C35A C36A C37A 43.7(14)
F26A C35A C36A F28A -77.6(11)
F26A C35A C36A F29A 166.2(11)
F27A C35A C36A C37A -75.0(12)
F27A C35A C36A F28A 163.7(8)
F27A C35A C36A F29A 47.5(11)
F28A C36A C37A C38A -68.5(15)
F28A C36A C37A F30A 53.1(14)
F28A C36A C37A F31A 167.9(11)
F29A C36A C37A C38A 47.1(16)
F29A C36A C37A F30A 168.7(12)
F29A C36A C37A F31A -76.5(13)
F30A C37A C38A F32A -72.9(14)
F30A C37A C38A F33A 173.7(13)
F30A C37A C38A F34A 44.9(19)
F31A C37A C38A F32A 174.2(12)
F31A C37A C38A F33A 60.8(15)
F31A C37A C38A F34A -68.0(18)
C31B C32B C33B C34B -163.2(11)
C31B C32B C33B F22B 79.5(14)
C31B C32B C33B F23B -37.6(16)
C32B C33B C34B C35B -163.8(13)
C32B C33B C34B F24B -38(2)
C32B C33B C34B F25B 76.1(17)
C33B C34B C35B C36B -55(2)
C33B C34B C35B F26B 69.3(19)
C33B C34B C35B F27B -172.9(16)
C34B C35B C36B C37B -162.2(16)
C34B C35B C36B F28B 75.4(19)
C34B C35B C36B F29B -41(2)
C35B C36B C37B C38B -177.8(18)
C35B C36B C37B F30B -55(2)
C35B C36B C37B F31B 62(2)
C36B C37B C38B F32B 65(2)
C36B C37B C38B F33B -52(3)
C36B C37B C38B F34B -173(2)
F18B C31B C32B C33B -65.6(8)
F18B C31B C32B F20B 53.3(5)
F18B C31B C32B F21B 169.7(4)
F19B C31B C32B C33B 49.6(8)
F19B C31B C32B F20B 168.5(4)
F19B C31B C32B F21B -75.1(5)
F20B C32B C33B C34B 75.9(13)
F20B C32B C33B F22B -41.4(14)
F20B C32B C33B F23B -158.5(13)
F21B C32B C33B C34B -39.6(14)
F21B C32B C33B F22B -156.9(12)
F21B C32B C33B F23B 86.0(15)
F22B C33B C34B C35B -46.4(18)
F22B C33B C34B F24B 80(2)
F22B C33B C34B F25B -166.4(16)
F23B C33B C34B C35B 67.9(18)
F23B C33B C34B F24B -166(2)
F23B C33B C34B F25B -52.1(19)
F24B C34B C35B C36B 178(2)
F24B C34B C35B F26B -57(2)
F24B C34B C35B F27B 61(2)
F25B C34B C35B C36B 66.3(19)
F25B C34B C35B F26B -169.3(16)
F25B C34B C35B F27B -51.5(19)
F26B C35B C36B C37B 73.0(19)
F26B C35B C36B F28B -49.4(18)
F26B C35B C36B F29B -165.6(16)
F27B C35B C36B C37B -45(2)
F27B C35B C36B F28B -167.8(17)
F27B C35B C36B F29B 76.0(19)
F28B C36B C37B C38B -55(2)
F28B C36B C37B F30B 68(2)
F28B C36B C37B F31B -175(2)
F29B C36B C37B C38B 60(2)
F29B C36B C37B F30B -177(2)
F29B C36B C37B F31B -60(2)
F30B C37B C38B F32B -59(3)
F30B C37B C38B F33B -176(2)
F30B C37B C38B F34B 63(3)
F31B C37B C38B F32B -175(2)
F31B C37B C38B F33B 68(3)
F31B C37B C38B F34B -53(3)
N6 C41 C42 C43 -178.4(5)
N6 C41 C46 N7 -0.3(5)
N6 C41 C46 C45 178.2(4)
N6 C47 C48 C49 178.6(4)
C39 N1 C1 C2 148.2(4)
C39 N1 C20 C21 -80.7(4)
C40 N6 C41 C42 178.9(5)
C40 N6 C41 C46 0.1(5)
C40 N6 C47 C48 106.0(6)
C40 N7 C46 C41 0.4(5)
C40 N7 C46 C45 -177.9(5)
C41 N6 C40 N7 0.2(5)
C41 N6 C40 C39 178.8(4)
C41 N6 C47 C48 -74.2(6)
C41 C42 C43 C44 0.5(9)
C42 C41 C46 N7 -179.3(5)
C42 C41 C46 C45 -0.8(8)
C42 C43 C44 C45 -0.8(10)
C43 C44 C45 C46 0.3(9)
C44 C45 C46 N7 178.6(5)
C44 C45 C46 C41 0.5(8)
C46 N7 C40 N6 -0.4(5)
C46 N7 C40 C39 -179.1(4)
C46 C41 C42 C43 0.3(8)
C47 N6 C40 N7 180.0(4)
C47 N6 C40 C39 -1.3(7)
C47 N6 C41 C42 -0.9(8)
C47 N6 C41 C46 -179.7(4)
C47 C48 C49 C50A -167.8(6)
C47 C48 C49 C50B 172.2(7)
C48 C49 C50A C51A -173.5(7)
C48 C49 C50A F35A 69.9(9)
C48 C49 C50A F36A -49.3(11)
C48 C49 C50B C51B 166.1(10)
C48 C49 C50B F35B 49.2(12)
C48 C49 C50B F36B -68.1(13)
C49 C50A C51A C52A 175.2(8)
C49 C50A C51A F37A -62.7(12)
C49 C50A C51A F38A 52.9(13)
C49 C50B C51B C52B -168.2(12)
C49 C50B C51B F37B -39.4(18)
C49 C50B C51B F38B 72.2(17)
C50A C51A C52A C53A -175.8(9)
C50A C51A C52A F39A 62.3(11)
C50A C51A C52A F40A -54.3(11)
C51A C52A C53A C54A -171.5(9)
C51A C52A C53A F41A -49.9(12)
C51A C52A C53A F42A 67.7(11)
C52A C53A C54A C55A -165.7(9)
C52A C53A C54A F43A 73.5(11)
C52A C53A C54A F44A -47.2(12)
C53A C54A C55A C56A -168.5(10)
C53A C54A C55A F45A -47.4(16)
C53A C54A C55A F46A 68.8(12)
C54A C55A C56A C57A -169.1(11)
C54A C55A C56A F47A 69.5(12)
C54A C55A C56A F48A -47.0(15)
C55A C56A C57A F49A -55.9(17)
C55A C56A C57A F50A 61.6(17)
C55A C56A C57A F51A -176.0(13)
F35A C50A C51A C52A -64.2(10)
F35A C50A C51A F37A 57.8(11)
F35A C50A C51A F38A 173.5(11)
F36A C50A C51A C52A 47.1(13)
F36A C50A C51A F37A 169.2(12)
F36A C50A C51A F38A -75.2(14)
F37A C51A C52A C53A 61.1(13)
F37A C51A C52A F39A -60.7(12)
F37A C51A C52A F40A -177.4(11)
F38A C51A C52A C53A -52.7(13)
F38A C51A C52A F39A -174.5(11)
F38A C51A C52A F40A 68.8(13)
F39A C52A C53A C54A -52.0(11)
F39A C52A C53A F41A 69.6(11)
F39A C52A C53A F42A -172.8(8)
F40A C52A C53A C54A 65.0(11)
F40A C52A C53A F41A -173.3(9)
F40A C52A C53A F42A -55.8(10)
F41A C53A C54A C55A 74.4(12)
F41A C53A C54A F43A -46.4(12)
F41A C53A C54A F44A -167.1(11)
F42A C53A C54A C55A -44.1(12)
F42A C53A C54A F43A -164.8(9)
F42A C53A C54A F44A 74.5(11)
F43A C54A C55A C56A -48.6(13)
F43A C54A C55A F45A 72.5(15)
F43A C54A C55A F46A -171.3(10)
F44A C54A C55A C56A 72.5(13)
F44A C54A C55A F45A -166.5(15)
F44A C54A C55A F46A -50.2(12)
F45A C55A C56A C57A 70.3(18)
F45A C55A C56A F47A -51.0(16)
F45A C55A C56A F48A -167.5(16)
F46A C55A C56A C57A -47.0(15)
F46A C55A C56A F47A -168.4(10)
F46A C55A C56A F48A 75.1(13)
F47A C56A C57A F49A 65.5(14)
F47A C56A C57A F50A -177.0(12)
F47A C56A C57A F51A -54.7(16)
F48A C56A C57A F49A -179.9(12)
F48A C56A C57A F50A -62.4(15)
F48A C56A C57A F51A 60.0(17)
C50B C51B C52B C53B -174.0(14)
C50B C51B C52B F39B 66.2(16)
C50B C51B C52B F40B -50.0(16)
C51B C52B C53B C54B 163.9(13)
C51B C52B C53B F41B -68.4(18)
C51B C52B C53B F42B 44.2(17)
C52B C53B C54B C55B 171.9(13)
C52B C53B C54B F43B 47.7(18)
C52B C53B C54B F44B -70.1(16)
C53B C54B C55B C56B 160.6(14)
C53B C54B C55B F45B -78.5(17)
C53B C54B C55B F46B 37(2)
C54B C55B C56B C57B 165.6(15)
C54B C55B C56B F47B 43.0(19)
C54B C55B C56B F48B -74.4(17)
C55B C56B C57B F49B -69(2)
C55B C56B C57B F50B 48(2)
C55B C56B C57B F51B 171.3(18)
F35B C50B C51B C52B -51.3(17)
F35B C50B C51B F37B 77.5(18)
F35B C50B C51B F38B -170.9(16)
F36B C50B C51B C52B 68.2(17)
F36B C50B C51B F37B -163.0(17)
F36B C50B C51B F38B -51.4(18)
F37B C51B C52B C53B 58.3(19)
F37B C51B C52B F39B -61.4(18)
F37B C51B C52B F40B -177.7(16)
F38B C51B C52B C53B -56.5(19)
F38B C51B C52B F39B -176.2(17)
F38B C51B C52B F40B 67.5(18)
F39B C52B C53B C54B -72.1(15)
F39B C52B C53B F41B 55.6(16)
F39B C52B C53B F42B 168.2(14)
F40B C52B C53B C54B 44.0(17)
F40B C52B C53B F41B 171.7(14)
F40B C52B C53B F42B -75.7(16)
F41B C53B C54B C55B 41.8(17)
F41B C53B C54B F43B -82.5(17)
F41B C53B C54B F44B 159.7(14)
F42B C53B C54B C55B -69.0(17)
F42B C53B C54B F43B 166.7(15)
F42B C53B C54B F44B 49.0(17)
F43B C54B C55B C56B -74.8(18)
F43B C54B C55B F45B 46.0(17)
F43B C54B C55B F46B 161(2)
F44B C54B C55B C56B 41.9(17)
F44B C54B C55B F45B 162.8(14)
F44B C54B C55B F46B -82(2)
F45B C55B C56B C57B 44.7(19)
F45B C55B C56B F47B -77.9(16)
F45B C55B C56B F48B 164.7(15)
F46B C55B C56B C57B -71(2)
F46B C55B C56B F47B 167(2)
F46B C55B C56B F48B 49(2)
F47B C56B C57B F49B 54(2)
F47B C56B C57B F50B 170.5(17)
F47B C56B C57B F51B -66(2)
F48B C56B C57B F49B 169.5(16)
F48B C56B C57B F50B -73.7(18)
F48B C56B C57B F51B 50(2)
O1S C1S C2S C3S 2.7(13)
C1S O1S C4S C3S 4.2(11)
C1S C2S C3S C4S 0.0(14)
C2S C3S C4S O1S -2.7(13)
C4S O1S C1S C2S -4.3(11)
O2S C5S C6S C7S -21.8(16)
C5S O2S C8S C7S -42.4(15)
C5S C6S C7S C8S -4.7(17)
C6S C7S C8S O2S 28.7(18)
C8S O2S C5S C6S 40.7(14)
O3S C9S C10S C11S -24(2)
C9S O3S C12S C11S 30(2)
C9S C10S C11S C12S 38(2)
C10S C11S C12S O3S -43(2)
C12S O3S C9S C10S -4(3)
